data_1571914
loop_
_publ_author_name
'Escomel, L&#xe9;on'
'Martins, Frederico F.'
'Vendier, Laure'
'Coffinet, Ana&#xef;s'
'Queyriaux, Nicolas'
'Krewald, Vera'
'Simonneau, Antoine'

_publ_section_title
;
 Coordination of Al(C<sub>6</sub>F<sub>5</sub>)<sub>3</sub> <i>vs.</i>
 B(C<sub>6</sub>F<sub>5</sub>)<sub>3</sub> on group 6 end-on dinitrogen
 complexes: chemical and structural divergences.
;
_journal_issue 29
_journal_name_full 'Chemical science'
_journal_page_first 11321
_journal_page_last 11336
_journal_paper_doi 10.1039/d4sc02713b
_journal_volume 15
_journal_year 2024
_chemical_formula_moiety 'C48 H32 Al2 Cr F30 N4 P4, C6 H6'
_chemical_formula_sum 'C54 H38 Al2 Cr F30 N4 P4'
_chemical_formula_weight 1542.73
_space_group_IT_number 14
_space_group_name_Hall '-P 2yn'
_space_group_name_H-M_alt 'P 1 21/n 1'
_symmetry_cell_setting monoclinic
_symmetry_space_group_name_Hall '-P 2yn'
_symmetry_space_group_name_H-M 'P 1 21/n 1'
_atom_sites_solution_hydrogens difmap
_atom_sites_solution_primary direct
_audit_update_record
;
2024-04-09 deposited with the CCDC.	2024-06-16 downloaded from the CCDC.
;
_cell_angle_alpha 90
_cell_angle_beta 98.8840(10)
_cell_angle_gamma 90
_cell_formula_units_Z 8
_cell_length_a 20.2615(2)
_cell_length_b 25.2623(2)
_cell_length_c 24.4599(2)
_cell_measurement_reflns_used 71274
_cell_measurement_temperature 100
_cell_measurement_theta_max 78.20
_cell_measurement_theta_min 2.82
_cell_volume 12369.65(19)
_computing_cell_refinement
; 
 CrysAlisPro 1.171.42.102a (Rigaku OD, 2023) 
;
_computing_data_collection 'CrysAlisPro 1.171.42.102a (Rigaku OD, 2023)'
_computing_data_reduction
; 
 CrysAlisPro 1.171.42.102a (Rigaku OD, 2023) 
;
_computing_molecular_graphics 'CAMERON (Watkin et al., 1996)'
_computing_publication_material 'CRYSTALS (Betteridge et al., 2003)'
_computing_structure_refinement 'CRYSTALS (Betteridge et al., 2003)'
_computing_structure_solution 'SHELXT (Sheldrick, 2015)'
_diffrn_ambient_temperature 100
_diffrn_detector 'Hybrid Pixel Array Detector'
_diffrn_detector_area_resol_mean 10.0000
_diffrn_detector_type HyPix
_diffrn_measured_fraction_theta_full 0.995
_diffrn_measured_fraction_theta_max 0.985
_diffrn_measurement_device 'four-circle diffractometer'
_diffrn_measurement_device_type 'XtaLAB Synergy, Dualflex, HyPix'
_diffrn_measurement_method '\f & \w scans'
_diffrn_radiation_monochromator mirror
_diffrn_radiation_probe x-ray
_diffrn_radiation_type 'Cu K\a'
_diffrn_radiation_wavelength 1.54184
_diffrn_reflns_av_R_equivalents 0.121
_diffrn_reflns_av_unetI/netI 0.107
_diffrn_reflns_limit_h_max 25
_diffrn_reflns_limit_h_min -25
_diffrn_reflns_limit_k_max 32
_diffrn_reflns_limit_k_min -28
_diffrn_reflns_limit_l_max 30
_diffrn_reflns_limit_l_min -31
_diffrn_reflns_number 225512
_diffrn_reflns_theta_full 78.262
_diffrn_reflns_theta_max 80.682
_diffrn_reflns_theta_min 2.640
_diffrn_source 'micro-focus sealed X-ray tube'
_diffrn_source_type 'PhotonJet (Cu) X-ray Source'
_diffrn_standards_number 0
_exptl_absorpt_coefficient_mu 3.995
_exptl_absorpt_correction_T_max 0.89
_exptl_absorpt_correction_T_min 0.68
_exptl_absorpt_correction_type multi-scan
_exptl_absorpt_process_details
; 
 CrysAlisPro 1.171.42.102a (Rigaku OD, 2023)
;
_exptl_crystal_colour orange
_exptl_crystal_density_diffrn 1.657
_exptl_crystal_density_meas ?
_exptl_crystal_density_method 'not measured'
_exptl_crystal_description platelet
_exptl_crystal_F_000 6160
_exptl_crystal_size_max 0.150
_exptl_crystal_size_mid 0.120
_exptl_crystal_size_min 0.030
_refine_diff_density_max 1.85
_refine_diff_density_min -1.55
_refine_ls_extinction_method None
_refine_ls_goodness_of_fit_ref 1.0008
_refine_ls_hydrogen_treatment noref
_refine_ls_matrix_type full
_refine_ls_number_parameters 1729
_refine_ls_number_reflns 21083
_refine_ls_number_restraints 18
_refine_ls_R_factor_all 0.0925
_refine_ls_R_factor_gt 0.0824
_refine_ls_shift/su_max 0.0135242
_refine_ls_shift/su_mean 0.0000400
_refine_ls_structure_factor_coef Fsqd
_refine_ls_weighting_details
;
 Method= Modified Sheldrick 
 w=1/[\s^2^(F^2^) + ( 0.12P)^2^ +61.90P] 
 ,where P=(max(Fo^2^,0) + 2Fc^2^)/3 
;
_refine_ls_weighting_scheme calc
_refine_ls_wR_factor_all 0.2323
_refine_ls_wR_factor_gt 0.2248
_refine_ls_wR_factor_ref 0.2323
_reflns_limit_h_max 25
_reflns_limit_h_min -25
_reflns_limit_k_max 32
_reflns_limit_k_min 0
_reflns_limit_l_max 31
_reflns_limit_l_min 0
_reflns_number_gt 17417
_reflns_number_total 26758
_reflns_threshold_expression I>2.0\s(I)
_oxford_diffrn_Wilson_B_factor 0.00
_oxford_diffrn_Wilson_scale 0.00
_oxford_refine_ls_r_factor_ref 0.0925
_oxford_refine_ls_scale 0.4424(7)
_oxford_reflns_number_all 21083
_cod_data_source_file d4sc02713b2.cif
_cod_data_source_block 20231019LeonN
_cod_depositor_comments
;
The following automatic conversions were performed:

data item '_exptl_crystal_density_meas' value 'not measured' was
changed to '?' -- the value is perceived as not measured.

Automatic conversion script
Id: cif_fix_values 8170 2020-07-09 18:12:32Z antanas 

 Adding full bibliography for 1571910--1571919.cif.
;
_cod_original_sg_symbol_H-M 'P 1 21/n 1 '
_cod_database_code 1571914
_oxford_refine_reflns_threshold_expression I>-3.0\s(I)
_oxford_refine_ls_r_factor_all 0.0925
_oxford_refine_ls_wr_factor_all 0.2323

loop_
_symmetry_equiv_pos_as_xyz
x,y,z
-x,-y,-z
-x+1/2,y+1/2,-z+1/2
x+1/2,-y+1/2,z+1/2

loop_
_atom_site_label
_atom_site_type_symbol
_atom_site_fract_x
_atom_site_fract_y
_atom_site_fract_z
_atom_site_U_iso_or_equiv
_atom_site_occupancy
_atom_site_adp_type
_atom_site_refinement_flags_posn
_atom_site_refinement_flags_adp
_atom_site_refinement_flags_occupancy
_atom_site_disorder_assembly
_atom_site_disorder_group
_atom_site_attached_hydrogens
C4 C 0.3543(4) 0.0598(3) 0.2768(3) 0.0544 1.0000 Uani . . . . . .
H41 H 0.3996 0.0531 0.2679 0.0615 1.0000 Uiso . . . . . .
H42 H 0.3423 0.0302 0.3000 0.0615 1.0000 Uiso . . . . . .
C5 C 0.3017(6) 0.0652(4) 0.2225(4) 0.0847 1.0000 Uani . . . . . .
H51 H 0.2948 0.0299 0.2050 0.1024 1.0000 Uiso . . . . . .
H52 H 0.3203 0.0889 0.1964 0.1024 1.0000 Uiso . . . . . .
C6 C 0.3932(3) 0.1086(3) 0.3833(3) 0.0520 1.0000 Uani . . . . . .
H61 H 0.4024 0.1420 0.4035 0.0751 1.0000 Uiso . . . . . .
H62 H 0.4354 0.0899 0.3819 0.0751 1.0000 Uiso . . . . . .
H63 H 0.3640 0.0865 0.4022 0.0751 1.0000 Uiso . . . . . .
C7 C 0.4169(4) 0.1609(3) 0.2868(4) 0.0719 1.0000 Uani . . . . . .
H71 H 0.3972 0.1776 0.2517 0.1043 1.0000 Uiso . . . . . .
H72 H 0.4534 0.1378 0.2806 0.1043 1.0000 Uiso . . . . . .
H73 H 0.4335 0.1886 0.3135 0.1043 1.0000 Uiso . . . . . .
C8 C 0.2927(3) 0.8027(2) 0.5239(2) 0.0321 1.0000 Uani . . . . . .
C9 C 0.3394(3) 0.8190(3) 0.5676(2) 0.0423 1.0000 Uani . . . . . .
C10 C 0.4051(3) 0.8285(3) 0.5647(3) 0.0580 1.0000 Uani . . . . . .
C11 C 0.4280(3) 0.8218(3) 0.5151(3) 0.0532 1.0000 Uani . . . . . .
C12 C 0.3833(3) 0.8071(3) 0.4693(3) 0.0433 1.0000 Uani . . . . . .
C13 C 0.3182(3) 0.7972(2) 0.4752(2) 0.0349 1.0000 Uani . . . . . .
C22 C 0.1383(3) 0.7580(2) 0.4730(2) 0.0341 1.0000 Uani . . . . . .
C23 C 0.1453(3) 0.7066(3) 0.4573(3) 0.0443 1.0000 Uani . . . . . .
C24 C 0.1037(3) 0.6834(3) 0.4138(3) 0.0463 1.0000 Uani . . . . . .
C25 C 0.0528(3) 0.7112(2) 0.3846(2) 0.0381 1.0000 Uani . . . . . .
C26 C 0.0443(3) 0.7628(2) 0.3982(2) 0.0380 1.0000 Uani . . . . . .
C27 C 0.0864(3) 0.7849(2) 0.4419(2) 0.0343 1.0000 Uani . . . . . .
C33 C 0.1608(3) 0.8506(2) 0.5734(2) 0.0336 1.0000 Uani . . . . . .
C34 C 0.1922(3) 0.8982(2) 0.5882(2) 0.0400 1.0000 Uani . . . . . .
C35 C 0.1709(4) 0.9341(2) 0.6237(3) 0.0451 1.0000 Uani . . . . . .
C36 C 0.1135(3) 0.9242(3) 0.6453(3) 0.0457 1.0000 Uani . . . . . .
C37 C 0.0781(3) 0.8788(3) 0.6305(3) 0.0465 1.0000 Uani . . . . . .
C38 C 0.1032(3) 0.8435(3) 0.5954(3) 0.0425 1.0000 Uani . . . . . .
C45 C 0.1306(5) 0.2585(3) 0.2676(4) 0.0786 1.0000 Uani . . . . . .
H451 H 0.0832 0.2669 0.2529 0.0923 1.0000 Uiso . . . . . .
H452 H 0.1481 0.2865 0.2943 0.0923 1.0000 Uiso . . . . . .
C46 C 0.1772(6) 0.2535(4) 0.2158(4) 0.0883 1.0000 Uani . . . . . .
H461 H 0.1825 0.2887 0.1989 0.1042 1.0000 Uiso . . . . . .
H462 H 0.1546 0.2298 0.1858 0.1042 1.0000 Uiso . . . . . .
C47 C 0.0685(3) 0.1576(3) 0.2609(3) 0.0508 1.0000 Uani . . . . . .
H471 H 0.0813 0.1474 0.2252 0.0729 1.0000 Uiso . . . . . .
H472 H 0.0287 0.1797 0.2548 0.0729 1.0000 Uiso . . . . . .
H473 H 0.0593 0.1253 0.2810 0.0729 1.0000 Uiso . . . . . .
C48 C 0.1082(3) 0.2024(3) 0.3672(3) 0.0556 1.0000 Uani . . . . . .
H481 H 0.1012 0.1678 0.3835 0.0800 1.0000 Uiso . . . . . .
H482 H 0.0662 0.2223 0.3620 0.0800 1.0000 Uiso . . . . . .
H483 H 0.1420 0.2221 0.3924 0.0800 1.0000 Uiso . . . . . .
C49 C 0.2051(3) 0.5205(2) 0.5080(2) 0.0320 1.0000 Uani . . . . . .
C50 C 0.1899(3) 0.5287(2) 0.4518(2) 0.0360 1.0000 Uani . . . . . .
C51 C 0.1299(3) 0.5141(2) 0.4200(2) 0.0396 1.0000 Uani . . . . . .
C52 C 0.0824(3) 0.4896(3) 0.4447(3) 0.0485 1.0000 Uani . . . . . .
C53 C 0.0942(3) 0.4805(3) 0.5004(3) 0.0506 1.0000 Uani . . . . . .
C54 C 0.1546(3) 0.4972(2) 0.5311(2) 0.0397 1.0000 Uani . . . . . .
C63 C 0.3605(3) 0.5642(2) 0.5089(2) 0.0296 1.0000 Uani . . . . . .
C64 C 0.3714(3) 0.6163(2) 0.4961(3) 0.0413 1.0000 Uani . . . . . .
C65 C 0.4152(3) 0.6326(2) 0.4621(3) 0.0459 1.0000 Uani . . . . . .
C66 C 0.4516(3) 0.5950(3) 0.4387(2) 0.0414 1.0000 Uani . . . . . .
C67 C 0.4438(3) 0.5429(2) 0.4499(2) 0.0346 1.0000 Uani . . . . . .
C68 C 0.3992(3) 0.5292(2) 0.4848(2) 0.0310 1.0000 Uani . . . . . .
C74 C 0.3311(3) 0.4775(2) 0.6020(2) 0.0302 1.0000 Uani . . . . . .
C75 C 0.3068(3) 0.4267(2) 0.6029(2) 0.0367 1.0000 Uani . . . . . .
C76 C 0.3344(3) 0.3883(2) 0.6386(3) 0.0466 1.0000 Uani . . . . . .
C77 C 0.3911(3) 0.3995(3) 0.6750(3) 0.0498 1.0000 Uani . . . . . .
C78 C 0.4196(3) 0.4491(3) 0.6758(3) 0.0408 1.0000 Uani . . . . . .
C79 C 0.3888(3) 0.4863(2) 0.6399(2) 0.0328 1.0000 Uani . . . . . .
C85 C 0.2177(3) 0.2920(2) 0.4860(2) 0.0331 1.0000 Uani . . . . . .
C86 C 0.1962(3) 0.2809(2) 0.5363(2) 0.0376 1.0000 Uani . . . . . .
C87 C 0.1372(3) 0.2960(2) 0.5505(2) 0.0425 1.0000 Uani . . . . . .
C88 C 0.0935(3) 0.3236(3) 0.5128(3) 0.0497 1.0000 Uani . . . . . .
C89 C 0.1108(3) 0.3352(3) 0.4621(3) 0.0500 1.0000 Uani . . . . . .
C90 C 0.1713(3) 0.3184(2) 0.4496(2) 0.0377 1.0000 Uani . . . . . .
C99 C 0.3677(3) 0.2395(2) 0.5254(2) 0.0312 1.0000 Uani . . . . . .
C100 C 0.3725(3) 0.1855(2) 0.5357(2) 0.0413 1.0000 Uani . . . . . .
C101 C 0.4147(4) 0.1642(3) 0.5800(3) 0.0506 1.0000 Uani . . . . . .
C102 C 0.4538(3) 0.1976(3) 0.6158(2) 0.0470 1.0000 Uani . . . . . .
C103 C 0.4509(3) 0.2506(3) 0.6076(3) 0.0477 1.0000 Uani . . . . . .
C104 C 0.4079(3) 0.2697(2) 0.5637(2) 0.0396 1.0000 Uani . . . . . .
C110 C 0.3483(3) 0.3335(2) 0.4287(2) 0.0331 1.0000 Uani . . . . . .
C111 C 0.3255(3) 0.3849(2) 0.4216(2) 0.0365 1.0000 Uani . . . . . .
C112 C 0.3498(3) 0.4211(2) 0.3879(3) 0.0414 1.0000 Uani . . . . . .
C113 C 0.4009(3) 0.4077(3) 0.3599(3) 0.0449 1.0000 Uani . . . . . .
C114 C 0.4269(3) 0.3577(3) 0.3662(3) 0.0473 1.0000 Uani . . . . . .
C115 C 0.4005(3) 0.3227(2) 0.3998(3) 0.0404 1.0000 Uani . . . . . .
C123 C 0.1008(5) 0.5719(3) 0.6871(4) 0.0768 1.0000 Uani . . . . . .
H121 H 0.0528 0.5679 0.6889 0.0897 1.0000 Uiso . . . . . .
H122 H 0.1155 0.5419 0.6655 0.0897 1.0000 Uiso . . . . . .
C124 C 0.1452(7) 0.5729(4) 0.7506(5) 0.1072 1.0000 Uani . . . . . .
H1213 H 0.1441 0.5374 0.7679 0.1270 1.0000 Uiso . . . . . .
H1214 H 0.1243 0.5982 0.7739 0.1270 1.0000 Uiso . . . . . .
C125 C 0.0963(3) 0.6269(3) 0.5844(3) 0.0477 1.0000 Uani . . . . . .
H123 H 0.0948 0.6619 0.5664 0.0684 1.0000 Uiso . . . . . .
H124 H 0.0519 0.6105 0.5763 0.0684 1.0000 Uiso . . . . . .
H125 H 0.1290 0.6046 0.5699 0.0684 1.0000 Uiso . . . . . .
C126 C 0.0531(4) 0.6780(3) 0.6767(4) 0.0634 1.0000 Uani . . . . . .
H126 H 0.0621 0.6858 0.7164 0.0931 1.0000 Uiso . . . . . .
H127 H 0.0099 0.6603 0.6677 0.0931 1.0000 Uiso . . . . . .
H128 H 0.0525 0.7112 0.6558 0.0931 1.0000 Uiso . . . . . .
C128 C 0.3496(4) 0.7516(3) 0.7504(3) 0.0585 1.0000 Uani . . . . . .
H129 H 0.3945 0.7545 0.7723 0.0685 1.0000 Uiso . . . . . .
H1210 H 0.3418 0.7825 0.7253 0.0685 1.0000 Uiso . . . . . .
C129 C 0.2963(5) 0.7481(4) 0.7874(3) 0.0805 1.0000 Uani . . . . . .
H1211 H 0.2926 0.7835 0.8054 0.0921 1.0000 Uiso . . . . . .
H1212 H 0.3101 0.7223 0.8173 0.0921 1.0000 Uiso . . . . . .
C130 C 0.3837(3) 0.7032(3) 0.6499(4) 0.0660 1.0000 Uani . . . . . .
H134 H 0.3925 0.6696 0.6322 0.0941 1.0000 Uiso . . . . . .
H135 H 0.4256 0.7219 0.6616 0.0941 1.0000 Uiso . . . . . .
H136 H 0.3542 0.7251 0.6231 0.0941 1.0000 Uiso . . . . . .
C131 C 0.4010(5) 0.6466(4) 0.7492(4) 0.0898 1.0000 Uani . . . . . .
H131 H 0.3816 0.6338 0.7821 0.1342 1.0000 Uiso . . . . . .
H132 H 0.4423 0.6652 0.7622 0.1342 1.0000 Uiso . . . . . .
H133 H 0.4090 0.6160 0.7270 0.1342 1.0000 Uiso . . . . . .
C136 C 0.1015(3) 0.0201(2) 0.5172(2) 0.0359 1.0000 Uani . . . . . .
C137 C 0.1439(3) 0.0535(2) 0.4944(2) 0.0373 1.0000 Uani . . . . . .
C138 C 0.1460(4) 0.1039(3) 0.5150(3) 0.0523 1.0000 Uani . . . . . .
C139 C 0.1086(4) 0.1212(3) 0.5537(3) 0.0578 1.0000 Uani . . . . . .
C140 C 0.0665(3) 0.0864(3) 0.5742(3) 0.0488 1.0000 Uani . . . . . .
C141 C 0.0623(3) 0.0357(2) 0.5559(2) 0.0378 1.0000 Uani . . . . . .
C147 C 0.0678(3) -0.0543(3) 0.3190(3) 0.0417 1.0000 Uani . . . . . .
C148 C 0.0930(3) -0.1049(3) 0.3184(3) 0.0463 1.0000 Uani . . . . . .
C149 C 0.1472(3) -0.1189(2) 0.3552(3) 0.0463 1.0000 Uani . . . . . .
C150 C 0.1775(3) -0.0820(2) 0.3925(2) 0.0405 1.0000 Uani . . . . . .
C151 C 0.1566(3) -0.0303(2) 0.3942(2) 0.0353 1.0000 Uani . . . . . .
C152 C 0.1007(3) -0.0186(2) 0.3564(2) 0.0375 1.0000 Uani . . . . . .
C158 C 0.3812(4) -0.0045(3) 0.5567(3) 0.0636 1.0000 Uani . . . . . .
C159 C 0.4209(4) -0.0288(4) 0.5239(4) 0.0728 1.0000 Uani . . . . . .
C160 C 0.3996(4) -0.0347(4) 0.4684(4) 0.0696 1.0000 Uani . . . . . .
C161 C 0.3374(3) -0.0164(3) 0.4474(3) 0.0512 1.0000 Uani . . . . . .
C162 C 0.2942(3) 0.0075(2) 0.4781(2) 0.0413 1.0000 Uani . . . . . .
C163 C 0.3190(4) 0.0134(3) 0.5338(3) 0.0485 1.0000 Uani . . . . . .
C171 C 0.1769(4) 0.0347(3) 0.2558(3) 0.0572 1.0000 Uani . . . . . .
H171 H 0.2045 0.0157 0.2862 0.0821 1.0000 Uiso . . . . . .
H1172 H 0.1668 0.0109 0.2239 0.0821 1.0000 Uiso . . . . . .
H1173 H 0.1353 0.0461 0.2678 0.0821 1.0000 Uiso . . . . . .
C172 C 0.1876(4) 0.4032(3) 0.2126(4) 0.0655 1.0000 Uani . . . . . .
H172 H 0.2152 0.3978 0.1851 0.0742 1.0000 Uiso . . . . . .
C173 C 0.1198(5) 0.4026(3) 0.1988(3) 0.0692 1.0000 Uani . . . . . .
H173 H 0.1001 0.3977 0.1612 0.0788 1.0000 Uiso . . . . . .
C174 C 0.0796(4) 0.4090(3) 0.2388(3) 0.0629 1.0000 Uani . . . . . .
H1174 H 0.0323 0.4077 0.2296 0.0726 1.0000 Uiso . . . . . .
C175 C 0.1089(5) 0.4174(3) 0.2938(3) 0.0678 1.0000 Uani . . . . . .
H1175 H 0.0820 0.4225 0.3217 0.0768 1.0000 Uiso . . . . . .
C176 C 0.1759(5) 0.4187(3) 0.3068(3) 0.0645 1.0000 Uani . . . . . .
H1176 H 0.1960 0.4244 0.3442 0.0740 1.0000 Uiso . . . . . .
C177 C 0.2164(4) 0.4120(3) 0.2670(4) 0.0653 1.0000 Uani . . . . . .
H1177 H 0.2637 0.4131 0.2769 0.0740 1.0000 Uiso . . . . . .
C178 C 0.3045(4) 0.2836(2) 0.2764(3) 0.0469 1.0000 Uani . . . . . .
H174 H 0.2808 0.2959 0.3060 0.0667 1.0000 Uiso . . . . . .
H175 H 0.3037 0.3112 0.2483 0.0667 1.0000 Uiso . . . . . .
H176 H 0.3510 0.2755 0.2920 0.0667 1.0000 Uiso . . . . . .
C179 C 0.2722(5) 0.5321(3) 0.7308(3) 0.0676 1.0000 Uani . . . . . .
H177 H 0.2514 0.5231 0.6931 0.0954 1.0000 Uiso . . . . . .
H178 H 0.2638 0.5040 0.7562 0.0954 1.0000 Uiso . . . . . .
H179 H 0.3206 0.5363 0.7318 0.0954 1.0000 Uiso . . . . . .
C180 C 0.0857(6) 0.4173(4) 0.6756(3) 0.0826 1.0000 Uani . . . . . .
H180 H 0.0670 0.4160 0.6374 0.0965 1.0000 Uiso . . . . . .
C181 C 0.0478(5) 0.4323(4) 0.7137(4) 0.0809 1.0000 Uani . . . . . .
H1181 H 0.0021 0.4416 0.7016 0.0927 1.0000 Uiso . . . . . .
C182 C 0.0732(5) 0.4351(4) 0.7689(4) 0.0818 1.0000 Uani . . . . . .
H1182 H 0.0461 0.4466 0.7947 0.0929 1.0000 Uiso . . . . . .
C183 C 0.1373(6) 0.4211(4) 0.7854(4) 0.0852 1.0000 Uani . . . . . .
H1183 H 0.1550 0.4221 0.8237 0.0988 1.0000 Uiso . . . . . .
C184 C 0.1773(6) 0.4053(4) 0.7472(6) 0.0977 1.0000 Uani . . . . . .
H1184 H 0.2219 0.3960 0.7598 0.1123 1.0000 Uiso . . . . . .
C185 C 0.1519(7) 0.4032(4) 0.6916(5) 0.0914 1.0000 Uani . . . . . .
H1185 H 0.1797 0.3927 0.6659 0.1056 1.0000 Uiso . . . . . .
C186 C 0.1834(4) 0.7913(3) 0.7194(3) 0.0576 1.0000 Uani . . . . . .
H187 H 0.2090 0.8013 0.6902 0.0835 1.0000 Uiso . . . . . .
H188 H 0.1881 0.8185 0.7481 0.0835 1.0000 Uiso . . . . . .
H189 H 0.1362 0.7873 0.7036 0.0835 1.0000 Uiso . . . . . .
C187 C 0.1682(5) 0.7219(3) 0.8054(3) 0.0773 1.0000 Uani . . . . . .
H1810 H 0.1202 0.7254 0.7918 0.1103 1.0000 Uiso . . . . . .
H1811 H 0.1818 0.7493 0.8334 0.1103 1.0000 Uiso . . . . . .
H1812 H 0.1770 0.6869 0.8222 0.1103 1.0000 Uiso . . . . . .
C188 C 0.2954(6) 0.2162(4) 0.1818(4) 0.0918 1.0000 Uani . . . . . .
H181 H 0.3444 0.2155 0.1888 0.1418 1.0000 Uiso . . . . . .
H182 H 0.2804 0.2459 0.1570 0.1418 1.0000 Uiso . . . . . .
H183 H 0.2786 0.1830 0.1645 0.1418 1.0000 Uiso . . . . . .
C189 C 0.1818(5) 0.1017(4) 0.1670(4) 0.0869 1.0000 Uani . . . . . .
H184 H 0.1373 0.1152 0.1668 0.1303 1.0000 Uiso . . . . . .
H185 H 0.1803 0.0677 0.1470 0.1303 1.0000 Uiso . . . . . .
H186 H 0.2086 0.1270 0.1489 0.1303 1.0000 Uiso . . . . . .
C190 C 0.2628(11) 0.5980(5) 0.8214(4) 0.1714 1.0000 Uani . . . . . .
H191 H 0.3108 0.5933 0.8299 0.2375 1.0000 Uiso . . . . . .
H192 H 0.2401 0.5703 0.8400 0.2375 1.0000 Uiso . . . . . .
H193 H 0.2501 0.6328 0.8343 0.2375 1.0000 Uiso . . . . . .
Al1 Al 0.30629(7) 0.27438(6) 0.46515(6) 0.0288 1.0000 Uani . . . . . .
Al2 Al 0.20198(8) 0.02653(7) 0.44271(7) 0.0335 1.0000 Uani . . . . . .
Al3 Al 0.29365(8) 0.53646(6) 0.55300(6) 0.0277 1.0000 Uani . . . . . .
Al4 Al 0.19903(8) 0.79058(6) 0.53551(6) 0.0304 1.0000 Uani . . . . . .
Cr1 Cr 0.24534(4) 0.15765(3) 0.31004(3) 0.0253 1.0000 Uani . . . . . .
Cr2 Cr 0.23152(5) 0.66199(3) 0.68366(3) 0.0294 1.0000 Uani . . . . . .
F17 F 0.32033(17) 0.82523(17) 0.61848(14) 0.0528 1.0000 Uani . . . . . .
F18 F 0.4493(2) 0.8424(3) 0.6102(2) 0.0913 1.0000 Uani . . . . . .
F19 F 0.27693(17) 0.78151(16) 0.42906(13) 0.0480 1.0000 Uani . . . . . .
F20 F 0.40481(19) 0.80106(17) 0.42031(15) 0.0542 1.0000 Uani . . . . . .
F21 F 0.4924(2) 0.8305(2) 0.5112(2) 0.0795 1.0000 Uani . . . . . .
F28 F 0.1963(2) 0.67803(17) 0.48404(17) 0.0645 1.0000 Uani . . . . . .
F29 F 0.1144(3) 0.63278(17) 0.39907(18) 0.0735 1.0000 Uani . . . . . .
F30 F 0.0745(2) 0.83650(14) 0.45372(16) 0.0553 1.0000 Uani . . . . . .
F31 F -0.00543(19) 0.79083(17) 0.36806(16) 0.0596 1.0000 Uani . . . . . .
F32 F 0.01300(18) 0.68919(16) 0.34130(15) 0.0530 1.0000 Uani . . . . . .
F39 F 0.2490(2) 0.91105(15) 0.56790(17) 0.0572 1.0000 Uani . . . . . .
F40 F 0.2045(2) 0.97951(16) 0.63752(18) 0.0674 1.0000 Uani . . . . . .
F41 F 0.06742(17) 0.79857(15) 0.58357(17) 0.0549 1.0000 Uani . . . . . .
F42 F 0.0219(2) 0.86920(19) 0.6505(2) 0.0705 1.0000 Uani . . . . . .
F43 F 0.0921(2) 0.95902(16) 0.68019(16) 0.0599 1.0000 Uani . . . . . .
F58 F 0.23361(16) 0.55283(15) 0.42351(13) 0.0446 1.0000 Uani . . . . . .
F59 F 0.11641(19) 0.52457(16) 0.36504(14) 0.0529 1.0000 Uani . . . . . .
F60 F 0.16374(19) 0.48945(15) 0.58637(14) 0.0502 1.0000 Uani . . . . . .
F61 F 0.0482(2) 0.45573(18) 0.5251(2) 0.0689 1.0000 Uani . . . . . .
F62 F 0.02459(19) 0.47443(18) 0.41440(19) 0.0665 1.0000 Uani . . . . . .
F69 F 0.3356(2) 0.65468(14) 0.51695(18) 0.0609 1.0000 Uani . . . . . .
F70 F 0.4229(3) 0.68424(16) 0.4501(2) 0.0740 1.0000 Uani . . . . . .
F71 F 0.39340(18) 0.47627(12) 0.49442(14) 0.0442 1.0000 Uani . . . . . .
F72 F 0.47916(18) 0.50604(15) 0.42674(15) 0.0490 1.0000 Uani . . . . . .
F73 F 0.49306(19) 0.60958(16) 0.40328(16) 0.0565 1.0000 Uani . . . . . .
F80 F 0.25154(18) 0.41231(13) 0.56612(14) 0.0449 1.0000 Uani . . . . . .
F81 F 0.3071(2) 0.33956(15) 0.6379(2) 0.0706 1.0000 Uani . . . . . .
F82 F 0.41717(17) 0.53556(13) 0.64256(15) 0.0438 1.0000 Uani . . . . . .
F83 F 0.47618(18) 0.45923(17) 0.71025(17) 0.0598 1.0000 Uani . . . . . .
F84 F 0.4194(2) 0.36208(18) 0.7098(2) 0.0765 1.0000 Uani . . . . . .
F94 F 0.23807(18) 0.25353(16) 0.57592(14) 0.0495 1.0000 Uani . . . . . .
F95 F 0.1201(2) 0.28448(17) 0.60032(16) 0.0595 1.0000 Uani . . . . . .
F96 F 0.18495(16) 0.32865(14) 0.39810(14) 0.0436 1.0000 Uani . . . . . .
F97 F 0.0684(2) 0.36243(19) 0.42470(19) 0.0685 1.0000 Uani . . . . . .
F98 F 0.0341(2) 0.33866(18) 0.5254(2) 0.0678 1.0000 Uani . . . . . .
F105 F 0.3354(2) 0.15152(15) 0.50146(17) 0.0668 1.0000 Uani . . . . . .
F106 F 0.4180(3) 0.11102(18) 0.5884(2) 0.0827 1.0000 Uani . . . . . .
F107 F 0.4057(2) 0.32307(15) 0.55797(17) 0.0683 1.0000 Uani . . . . . .
F108 F 0.4896(2) 0.2814(2) 0.64394(18) 0.0787 1.0000 Uani . . . . . .
F109 F 0.4940(2) 0.1764(2) 0.65964(16) 0.0673 1.0000 Uani . . . . . .
F116 F 0.27588(18) 0.40160(13) 0.44864(14) 0.0449 1.0000 Uani . . . . . .
F117 F 0.32407(19) 0.47040(13) 0.38170(16) 0.0513 1.0000 Uani . . . . . .
F118 F 0.42730(17) 0.27266(15) 0.40320(17) 0.0526 1.0000 Uani . . . . . .
F119 F 0.4766(2) 0.34312(19) 0.33816(19) 0.0681 1.0000 Uani . . . . . .
F120 F 0.42421(19) 0.44233(16) 0.32593(16) 0.0557 1.0000 Uani . . . . . .
F142 F 0.09635(19) -0.03160(13) 0.50178(14) 0.0470 1.0000 Uani . . . . . .
F143 F 0.1877(3) 0.13950(17) 0.4965(2) 0.0786 1.0000 Uani . . . . . .
F144 F 0.0319(2) 0.10184(16) 0.61399(17) 0.0587 1.0000 Uani . . . . . .
F145 F 0.02165(18) 0.00114(15) 0.57637(15) 0.0516 1.0000 Uani . . . . . .
F146 F 0.1155(3) 0.17082(18) 0.5737(2) 0.0843 1.0000 Uani . . . . . .
F153 F 0.01319(19) -0.04128(16) 0.28376(18) 0.0592 1.0000 Uani . . . . . .
F154 F 0.0633(2) -0.14089(16) 0.28206(18) 0.0632 1.0000 Uani . . . . . .
F155 F 0.2312(2) -0.09909(15) 0.42930(16) 0.0566 1.0000 Uani . . . . . .
F156 F 0.07512(16) 0.03131(13) 0.35467(15) 0.0445 1.0000 Uani . . . . . .
F157 F 0.1706(2) -0.16907(15) 0.35511(17) 0.0608 1.0000 Uani . . . . . .
F164 F 0.4030(3) 0.0013(2) 0.61171(18) 0.0822 1.0000 Uani . . . . . .
F165 F 0.4822(3) -0.0464(3) 0.5463(3) 0.1047 1.0000 Uani . . . . . .
F166 F 0.31797(19) -0.02272(18) 0.39198(16) 0.0590 1.0000 Uani . . . . . .
F167 F 0.2812(2) 0.03704(18) 0.56742(15) 0.0617 1.0000 Uani . . . . . .
F168 F 0.4398(3) -0.0582(3) 0.4365(2) 0.1033 1.0000 Uani . . . . . .
N1 N 0.2724(2) 0.20097(16) 0.36678(17) 0.0252 1.0000 Uani . . . . . .
N2 N 0.2889(2) 0.22629(19) 0.40560(17) 0.0325 1.0000 Uani . . . . . .
N3 N 0.2253(2) 0.10951(16) 0.35816(17) 0.0272 1.0000 Uani . . . . . .
N4 N 0.2122(2) 0.08073(19) 0.39141(19) 0.0350 1.0000 Uani . . . . . .
N5 N 0.2590(2) 0.61615(16) 0.63662(18) 0.0288 1.0000 Uani . . . . . .
N6 N 0.2770(2) 0.58892(18) 0.60365(18) 0.0343 1.0000 Uani . . . . . .
N7 N 0.2179(2) 0.70978(17) 0.63004(18) 0.0288 1.0000 Uani . . . . . .
N8 N 0.2071(2) 0.73885(18) 0.59295(18) 0.0321 1.0000 Uani . . . . . .
P1 P 0.13678(7) 0.19349(6) 0.30112(7) 0.0388 1.0000 Uani . . . . . .
P2 P 0.26462(11) 0.22460(7) 0.24538(7) 0.0555 1.0000 Uani . . . . . .
P3 P 0.35275(7) 0.12232(6) 0.31383(6) 0.0369 1.0000 Uani . . . . . .
P41 P 0.22207(14) 0.09154(8) 0.23678(9) 0.0370 0.7000 Uani . U . . . .
P42 P 0.1874(3) 0.1081(2) 0.2359(2) 0.0364 0.3000 Uani . U . . . .
P5 P 0.11935(8) 0.63474(7) 0.65827(7) 0.0437 1.0000 Uani . . . . . .
P6 P 0.23782(14) 0.59321(7) 0.75129(8) 0.0685 1.0000 Uani . . . . . .
P8 P 0.34256(8) 0.68996(7) 0.71008(7) 0.0488 1.0000 Uani . . . . . .
P71 P 0.21465(13) 0.72952(8) 0.74920(9) 0.0385 0.7000 Uani . U . . . .
P72 P 0.1753(3) 0.7189(2) 0.7396(2) 0.0404 0.3000 Uani . U . . . .

loop_
_atom_site_aniso_label
_atom_site_aniso_U_11
_atom_site_aniso_U_22
_atom_site_aniso_U_33
_atom_site_aniso_U_23
_atom_site_aniso_U_13
_atom_site_aniso_U_12
C4 0.061(4) 0.042(4) 0.064(4) -0.007(3) 0.021(4) 0.008(3)
C5 0.122(8) 0.065(5) 0.074(6) -0.009(4) 0.039(6) -0.007(5)
C6 0.028(3) 0.069(5) 0.057(4) 0.006(3) -0.001(3) 0.008(3)
C7 0.071(5) 0.072(5) 0.081(6) -0.005(4) 0.037(5) -0.015(4)
C8 0.033(3) 0.034(3) 0.029(3) 0.000(2) 0.003(2) 0.000(2)
C9 0.041(3) 0.054(4) 0.034(3) -0.012(3) 0.015(3) -0.015(3)
C10 0.041(4) 0.084(5) 0.049(4) -0.026(4) 0.005(3) -0.025(4)
C11 0.035(3) 0.073(5) 0.055(4) -0.011(3) 0.018(3) -0.016(3)
C12 0.045(3) 0.049(4) 0.039(3) 0.001(3) 0.017(3) 0.004(3)
C13 0.036(3) 0.039(3) 0.030(3) 0.001(2) 0.007(2) 0.001(2)
C22 0.027(3) 0.048(3) 0.027(3) 0.001(2) 0.003(2) 0.000(2)
C23 0.044(3) 0.050(4) 0.039(3) -0.006(3) 0.006(3) 0.012(3)
C24 0.055(4) 0.049(4) 0.035(3) -0.016(3) 0.006(3) 0.002(3)
C25 0.035(3) 0.044(3) 0.035(3) -0.010(3) 0.005(2) -0.006(3)
C26 0.028(3) 0.051(4) 0.032(3) 0.001(3) -0.004(2) 0.001(2)
C27 0.032(3) 0.033(3) 0.037(3) -0.004(2) 0.001(2) -0.005(2)
C33 0.035(3) 0.034(3) 0.031(3) -0.000(2) 0.001(2) 0.004(2)
C34 0.043(3) 0.045(3) 0.034(3) 0.004(3) 0.013(3) 0.003(3)
C35 0.065(4) 0.032(3) 0.039(3) -0.004(3) 0.009(3) -0.005(3)
C36 0.047(4) 0.053(4) 0.038(3) -0.004(3) 0.011(3) 0.016(3)
C37 0.034(3) 0.052(4) 0.055(4) -0.001(3) 0.012(3) 0.005(3)
C38 0.032(3) 0.052(4) 0.044(3) -0.005(3) 0.006(3) 0.005(3)
C45 0.083(6) 0.045(4) 0.092(6) 0.010(4) -0.034(5) 0.002(4)
C46 0.123(8) 0.059(5) 0.070(6) 0.012(4) -0.025(6) 0.012(5)
C47 0.048(4) 0.059(4) 0.043(4) -0.011(3) 0.001(3) -0.007(3)
C48 0.030(3) 0.067(5) 0.068(4) -0.030(4) 0.000(3) 0.005(3)
C49 0.037(3) 0.028(3) 0.031(3) -0.007(2) 0.006(2) -0.000(2)
C50 0.032(3) 0.039(3) 0.038(3) -0.001(2) 0.007(2) 0.002(2)
C51 0.044(3) 0.040(3) 0.034(3) -0.011(2) 0.002(2) 0.003(3)
C52 0.039(3) 0.046(4) 0.059(4) -0.007(3) 0.002(3) -0.004(3)
C53 0.043(4) 0.044(4) 0.069(5) 0.008(3) 0.022(3) -0.007(3)
C54 0.039(3) 0.040(3) 0.042(3) 0.001(3) 0.014(3) 0.001(3)
C63 0.027(3) 0.032(3) 0.028(3) 0.001(2) 0.000(2) 0.001(2)
C64 0.046(3) 0.033(3) 0.047(3) 0.001(3) 0.015(3) 0.007(3)
C65 0.059(4) 0.027(3) 0.055(4) 0.011(3) 0.021(3) -0.000(3)
C66 0.039(3) 0.049(4) 0.038(3) 0.003(3) 0.013(3) -0.010(3)
C67 0.033(3) 0.038(3) 0.033(3) -0.003(2) 0.005(2) 0.003(2)
C68 0.034(3) 0.027(3) 0.031(3) -0.001(2) 0.003(2) -0.002(2)
C74 0.039(3) 0.025(3) 0.027(3) -0.003(2) 0.008(2) 0.002(2)
C75 0.044(3) 0.030(3) 0.036(3) 0.002(2) 0.007(2) -0.003(2)
C76 0.047(4) 0.031(3) 0.061(4) 0.018(3) 0.009(3) -0.002(3)
C77 0.042(3) 0.046(4) 0.060(4) 0.025(3) 0.007(3) 0.011(3)
C78 0.031(3) 0.049(4) 0.042(3) 0.010(3) 0.002(2) 0.009(3)
C79 0.033(3) 0.031(3) 0.034(3) -0.001(2) 0.008(2) -0.001(2)
C85 0.031(3) 0.031(3) 0.037(3) -0.006(2) 0.006(2) -0.007(2)
C86 0.039(3) 0.039(3) 0.033(3) -0.001(2) 0.002(2) -0.005(2)
C87 0.050(4) 0.044(3) 0.039(3) -0.001(3) 0.022(3) -0.004(3)
C88 0.040(3) 0.051(4) 0.062(4) 0.003(3) 0.019(3) 0.007(3)
C89 0.043(4) 0.050(4) 0.057(4) 0.012(3) 0.009(3) 0.009(3)
C90 0.036(3) 0.037(3) 0.041(3) -0.001(2) 0.008(2) 0.002(2)
C99 0.026(3) 0.040(3) 0.028(3) -0.000(2) 0.003(2) -0.005(2)
C100 0.050(3) 0.045(3) 0.028(3) 0.000(2) 0.003(3) -0.004(3)
C101 0.065(4) 0.045(4) 0.045(4) 0.013(3) 0.016(3) 0.009(3)
C102 0.028(3) 0.084(5) 0.028(3) 0.016(3) 0.004(2) 0.007(3)
C103 0.033(3) 0.070(5) 0.038(3) 0.006(3) -0.001(3) -0.017(3)
C104 0.031(3) 0.049(4) 0.035(3) 0.002(3) -0.005(2) -0.005(3)
C110 0.027(3) 0.041(3) 0.030(3) -0.004(2) 0.000(2) -0.005(2)
C111 0.037(3) 0.033(3) 0.040(3) -0.007(2) 0.009(2) -0.005(2)
C112 0.046(3) 0.033(3) 0.046(3) -0.000(3) 0.007(3) -0.006(3)
C113 0.040(3) 0.047(4) 0.047(3) 0.006(3) 0.006(3) -0.014(3)
C114 0.029(3) 0.064(4) 0.050(4) 0.013(3) 0.011(3) 0.001(3)
C115 0.033(3) 0.038(3) 0.049(3) 0.000(3) 0.004(3) 0.004(2)
C123 0.095(7) 0.063(5) 0.084(6) 0.001(4) 0.049(5) -0.017(5)
C124 0.164(11) 0.064(6) 0.113(9) 0.005(6) 0.083(9) -0.018(6)
C125 0.032(3) 0.054(4) 0.057(4) -0.010(3) 0.007(3) -0.003(3)
C126 0.049(4) 0.066(5) 0.081(5) -0.031(4) 0.027(4) -0.005(3)
C128 0.049(4) 0.054(4) 0.070(5) -0.018(4) -0.002(3) -0.004(3)
C129 0.107(7) 0.086(6) 0.045(4) -0.009(4) 0.001(4) 0.003(5)
C130 0.032(3) 0.071(5) 0.096(6) -0.016(4) 0.013(4) -0.004(3)
C131 0.103(7) 0.085(6) 0.070(6) -0.003(5) -0.024(5) 0.045(6)
C136 0.040(3) 0.039(3) 0.029(3) 0.002(2) 0.005(2) 0.005(2)
C137 0.036(3) 0.046(3) 0.031(3) -0.002(2) 0.008(2) 0.002(3)
C138 0.060(4) 0.042(4) 0.061(4) -0.015(3) 0.032(3) -0.013(3)
C139 0.066(5) 0.052(4) 0.063(4) -0.018(3) 0.033(4) -0.006(3)
C140 0.049(4) 0.055(4) 0.047(4) -0.009(3) 0.024(3) -0.001(3)
C141 0.032(3) 0.050(4) 0.033(3) 0.003(3) 0.008(2) 0.001(2)
C147 0.036(3) 0.047(4) 0.043(3) 0.000(3) 0.007(3) 0.003(3)
C148 0.054(4) 0.040(3) 0.047(4) -0.012(3) 0.015(3) -0.003(3)
C149 0.062(4) 0.032(3) 0.048(4) 0.001(3) 0.019(3) 0.014(3)
C150 0.048(3) 0.043(3) 0.032(3) 0.004(3) 0.010(3) 0.009(3)
C151 0.043(3) 0.030(3) 0.035(3) 0.005(2) 0.014(2) 0.004(2)
C152 0.037(3) 0.034(3) 0.044(3) 0.004(2) 0.016(3) 0.003(2)
C158 0.077(5) 0.054(4) 0.053(4) 0.017(3) -0.012(4) -0.006(4)
C159 0.065(5) 0.069(5) 0.080(6) 0.008(4) -0.005(4) 0.024(4)
C160 0.058(5) 0.078(6) 0.072(5) -0.000(4) 0.008(4) 0.031(4)
C161 0.049(4) 0.052(4) 0.052(4) 0.008(3) 0.006(3) 0.016(3)
C162 0.050(3) 0.039(3) 0.038(3) 0.016(3) 0.015(3) 0.005(3)
C163 0.060(4) 0.047(4) 0.038(3) 0.012(3) 0.006(3) -0.009(3)
C171 0.092(6) 0.041(4) 0.042(4) -0.013(3) 0.018(4) -0.024(4)
C172 0.077(6) 0.050(4) 0.075(5) 0.002(4) 0.031(4) -0.007(4)
C173 0.084(6) 0.070(5) 0.057(5) -0.009(4) 0.021(4) -0.026(4)
C174 0.058(4) 0.063(5) 0.068(5) -0.012(4) 0.011(4) -0.016(4)
C175 0.082(6) 0.060(5) 0.067(5) -0.013(4) 0.028(4) -0.018(4)
C176 0.090(6) 0.051(4) 0.052(4) -0.000(3) 0.008(4) -0.011(4)
C177 0.072(5) 0.045(4) 0.080(6) 0.008(4) 0.015(4) 0.008(4)
C178 0.060(4) 0.036(3) 0.044(3) 0.004(3) 0.008(3) -0.013(3)
C179 0.124(7) 0.038(4) 0.045(4) 0.009(3) 0.026(4) 0.020(4)
C180 0.110(8) 0.086(6) 0.052(5) 0.004(4) 0.013(5) -0.052(6)
C181 0.079(6) 0.098(7) 0.065(5) 0.004(5) 0.012(5) -0.038(5)
C182 0.086(7) 0.097(7) 0.063(5) 0.006(5) 0.014(5) -0.027(6)
C183 0.122(9) 0.059(5) 0.072(6) 0.019(4) 0.007(6) -0.004(5)
C184 0.088(7) 0.050(5) 0.148(11) 0.005(6) -0.007(7) 0.008(5)
C185 0.121(9) 0.054(5) 0.108(8) -0.009(5) 0.048(7) -0.019(6)
C186 0.093(6) 0.039(4) 0.042(4) -0.009(3) 0.016(4) 0.014(4)
C187 0.136(8) 0.046(4) 0.066(5) -0.019(4) 0.066(5) -0.013(5)
C188 0.147(10) 0.068(6) 0.067(6) 0.007(4) 0.035(6) -0.017(6)
C189 0.08690(12) 0.08689(12) 0.08688(12) -0.00000(9) 0.01342(10) -0.00000(10)
C190 0.39(3) 0.077(7) 0.052(6) 0.013(5) 0.040(10) 0.090(12)
Al1 0.0272(8) 0.0319(8) 0.0262(7) -0.0035(6) 0.0007(6) -0.0043(6)
Al2 0.0385(9) 0.0343(9) 0.0295(8) 0.0040(7) 0.0114(7) 0.0037(7)
Al3 0.0310(8) 0.0265(8) 0.0259(7) -0.0008(6) 0.0056(6) 0.0006(6)
Al4 0.0275(8) 0.0375(9) 0.0255(7) 0.0009(6) 0.0019(6) 0.0005(6)
Cr1 0.0306(4) 0.0237(4) 0.0208(4) 0.0002(3) 0.0014(3) -0.0008(3)
Cr2 0.0398(5) 0.0253(4) 0.0238(4) -0.0029(3) 0.0070(4) 0.0008(4)
F17 0.0409(19) 0.082(3) 0.0358(18) -0.0161(18) 0.0079(15) -0.0152(18)
F18 0.053(3) 0.158(5) 0.063(3) -0.043(3) 0.010(2) -0.043(3)
F19 0.0401(18) 0.074(3) 0.0279(16) -0.0055(16) -0.0002(14) 0.0054(17)
F20 0.052(2) 0.071(3) 0.045(2) 0.0004(18) 0.0252(17) 0.0042(19)
F21 0.043(2) 0.124(4) 0.078(3) -0.027(3) 0.030(2) -0.027(2)
F28 0.068(3) 0.063(3) 0.056(2) -0.011(2) -0.009(2) 0.033(2)
F29 0.098(3) 0.053(2) 0.063(3) -0.025(2) -0.008(2) 0.021(2)
F30 0.067(2) 0.039(2) 0.052(2) -0.0050(16) -0.0167(18) 0.0047(17)
F31 0.052(2) 0.066(3) 0.052(2) -0.0099(19) -0.0199(18) 0.0112(19)
F32 0.048(2) 0.066(2) 0.042(2) -0.0222(18) -0.0014(16) -0.0084(18)
F39 0.070(3) 0.043(2) 0.067(2) -0.0108(18) 0.037(2) -0.0193(18)
F40 0.090(3) 0.048(2) 0.071(3) -0.018(2) 0.033(2) -0.012(2)
F41 0.0342(18) 0.056(2) 0.077(3) -0.019(2) 0.0145(17) -0.0120(16)
F42 0.046(2) 0.085(3) 0.088(3) -0.016(3) 0.035(2) 0.004(2)
F43 0.073(3) 0.059(2) 0.051(2) -0.0129(18) 0.0182(19) 0.017(2)
F58 0.0400(18) 0.059(2) 0.0357(17) 0.0027(16) 0.0081(14) -0.0035(16)
F59 0.060(2) 0.061(2) 0.0343(18) -0.0079(16) -0.0029(16) 0.0047(18)
F60 0.058(2) 0.055(2) 0.043(2) 0.0066(16) 0.0233(17) -0.0008(17)
F61 0.045(2) 0.078(3) 0.088(3) 0.015(2) 0.021(2) -0.018(2)
F62 0.042(2) 0.071(3) 0.082(3) -0.009(2) -0.006(2) -0.0123(19)
F69 0.082(3) 0.0339(19) 0.076(3) 0.0078(18) 0.044(2) 0.0146(18)
F70 0.110(4) 0.037(2) 0.087(3) 0.010(2) 0.053(3) -0.005(2)
F71 0.062(2) 0.0285(17) 0.0470(19) -0.0037(14) 0.0229(17) 0.0003(15)
F72 0.048(2) 0.051(2) 0.053(2) -0.0066(17) 0.0239(17) 0.0069(16)
F73 0.055(2) 0.063(2) 0.058(2) -0.0010(19) 0.0283(19) -0.0184(19)
F80 0.052(2) 0.0324(17) 0.0468(19) -0.0026(14) -0.0036(16) -0.0095(15)
F81 0.066(3) 0.037(2) 0.105(4) 0.029(2) 0.002(2) -0.0093(18)
F82 0.0416(18) 0.0331(17) 0.054(2) -0.0025(15) -0.0016(15) -0.0041(14)
F83 0.040(2) 0.071(3) 0.063(2) 0.012(2) -0.0103(18) 0.0023(18)
F84 0.052(2) 0.070(3) 0.102(4) 0.055(3) -0.005(2) 0.006(2)
F94 0.045(2) 0.069(2) 0.0335(18) 0.0055(16) 0.0045(15) -0.0011(18)
F95 0.064(2) 0.069(3) 0.051(2) -0.0003(19) 0.0278(19) -0.003(2)
F96 0.0357(17) 0.057(2) 0.0385(18) 0.0121(16) 0.0056(14) 0.0056(15)
F97 0.045(2) 0.087(3) 0.074(3) 0.030(2) 0.010(2) 0.026(2)
F98 0.049(2) 0.079(3) 0.083(3) 0.012(2) 0.032(2) 0.019(2)
F105 0.101(3) 0.040(2) 0.052(2) 0.0008(17) -0.012(2) -0.013(2)
F106 0.120(4) 0.056(3) 0.069(3) 0.019(2) 0.002(3) 0.016(3)
F107 0.095(3) 0.043(2) 0.055(2) -0.0066(18) -0.026(2) -0.018(2)
F108 0.076(3) 0.093(3) 0.053(2) 0.011(2) -0.033(2) -0.035(3)
F109 0.053(2) 0.105(4) 0.042(2) 0.029(2) 0.0010(18) 0.016(2)
F116 0.054(2) 0.0360(18) 0.050(2) -0.0056(15) 0.0219(16) 0.0019(15)
F117 0.062(2) 0.0317(18) 0.060(2) 0.0048(16) 0.0092(18) -0.0001(16)
F118 0.0401(19) 0.047(2) 0.073(3) 0.0126(18) 0.0166(18) 0.0134(16)
F119 0.044(2) 0.085(3) 0.083(3) 0.022(2) 0.032(2) 0.015(2)
F120 0.051(2) 0.056(2) 0.063(2) 0.0188(19) 0.0162(18) -0.0104(18)
F142 0.061(2) 0.0379(19) 0.046(2) 0.0058(15) 0.0215(17) 0.0020(16)
F143 0.103(4) 0.056(3) 0.092(3) -0.027(2) 0.066(3) -0.033(2)
F144 0.064(2) 0.060(2) 0.060(2) -0.0123(19) 0.036(2) 0.0040(19)
F145 0.053(2) 0.056(2) 0.052(2) 0.0052(17) 0.0254(17) -0.0016(17)
F146 0.119(4) 0.053(3) 0.097(4) -0.031(2) 0.067(3) -0.019(3)
F153 0.046(2) 0.056(2) 0.070(3) -0.004(2) -0.0055(19) 0.0010(18)
F154 0.071(3) 0.051(2) 0.066(3) -0.019(2) 0.006(2) -0.005(2)
F155 0.072(3) 0.044(2) 0.050(2) 0.0045(17) -0.0048(19) 0.0249(19)
F156 0.0389(18) 0.0310(17) 0.064(2) -0.0010(15) 0.0083(16) 0.0072(14)
F157 0.083(3) 0.038(2) 0.063(2) -0.0077(18) 0.013(2) 0.0129(19)
F164 0.098(4) 0.086(3) 0.052(3) 0.023(2) -0.023(2) -0.006(3)
F165 0.075(3) 0.116(5) 0.110(4) 0.006(4) -0.027(3) 0.047(3)
F166 0.053(2) 0.078(3) 0.048(2) 0.0003(19) 0.0155(18) 0.022(2)
F167 0.071(3) 0.081(3) 0.0332(19) 0.0004(19) 0.0094(18) -0.007(2)
F168 0.067(3) 0.135(5) 0.105(4) -0.022(4) 0.003(3) 0.054(3)
N1 0.023(2) 0.024(2) 0.027(2) 0.0028(18) 0.0017(17) 0.0011(16)
N2 0.035(2) 0.040(3) 0.022(2) -0.003(2) 0.0014(18) -0.001(2)
N3 0.030(2) 0.025(2) 0.026(2) -0.0028(18) 0.0026(17) 0.0057(17)
N4 0.042(3) 0.033(2) 0.030(2) 0.000(2) 0.006(2) 0.001(2)
N5 0.031(2) 0.024(2) 0.031(2) 0.0028(18) 0.0027(18) 0.0005(18)
N6 0.045(3) 0.030(2) 0.029(2) -0.002(2) 0.011(2) 0.002(2)
N7 0.029(2) 0.029(2) 0.030(2) -0.009(2) 0.0079(18) -0.0071(18)
N8 0.034(2) 0.032(2) 0.030(2) -0.003(2) 0.0052(19) 0.0009(19)
P1 0.0278(7) 0.0359(8) 0.0483(9) 0.0007(6) -0.0079(6) 0.0010(6)
P2 0.1016(15) 0.0350(8) 0.0343(8) -0.0009(7) 0.0241(9) -0.0167(9)
P3 0.0329(7) 0.0390(8) 0.0407(8) 0.0011(6) 0.0112(6) 0.0038(6)
P41 0.0590(16) 0.0244(11) 0.0278(9) -0.0053(8) 0.0075(11) -0.0054(9)
P42 0.0571(19) 0.0249(14) 0.0275(11) -0.0063(11) 0.0076(14) -0.0052(12)
P5 0.0393(8) 0.0440(9) 0.0526(9) -0.0093(7) 0.0221(7) -0.0102(7)
P6 0.137(2) 0.0355(9) 0.0400(9) 0.0034(7) 0.0365(11) 0.0083(10)
P8 0.0412(9) 0.0441(9) 0.0534(10) -0.0101(7) -0.0166(7) 0.0084(7)
P71 0.0540(14) 0.0293(10) 0.0354(11) -0.0073(8) 0.0171(11) -0.0064(10)
P72 0.0546(17) 0.0319(13) 0.0370(13) -0.0098(11) 0.0141(14) -0.0037(14)

loop_
_atom_type_symbol
_atom_type_scat_dispersion_real
_atom_type_scat_dispersion_imag
_atom_type_scat_Cromer_Mann_a1
_atom_type_scat_Cromer_Mann_b1
_atom_type_scat_Cromer_Mann_a2
_atom_type_scat_Cromer_Mann_b2
_atom_type_scat_Cromer_Mann_a3
_atom_type_scat_Cromer_Mann_b3
_atom_type_scat_Cromer_Mann_a4
_atom_type_scat_Cromer_Mann_b4
_atom_type_scat_Cromer_Mann_c
_atom_type_scat_source
C 0.0181 0.0091 2.3100 20.8439 1.0200 10.2075 1.5886 0.5687 0.8650 51.6512 0.2156 'International Tables Vol C 4.2.6.8 and 6.1.1.4'
H 0.0000 0.0000 0.4930 10.5109 0.3229 26.1257 0.1402 3.1424 0.0408 57.7998 0.0030 'International Tables Vol C 4.2.6.8 and 6.1.1.4'
Al 0.2130 0.2455 6.4202 3.0387 1.9002 0.7426 1.5936 31.5472 1.9646 85.0886 1.1151 'International Tables Vol C 4.2.6.8 and 6.1.1.4'
Cr -0.1635 2.4439 10.6406 6.1038 7.3537 0.3920 3.3240 20.2626 1.4922 98.7399 1.1832 'International Tables Vol C 4.2.6.8 and 6.1.1.4'
F 0.0727 0.0534 3.5392 10.2825 2.6412 4.2944 1.5170 0.2615 1.0243 26.1476 0.2776 'International Tables Vol C 4.2.6.8 and 6.1.1.4'
N 0.0311 0.0180 12.2126 0.0057 3.1322 9.8933 2.0125 28.9975 1.1663 0.5826 -11.5290 'International Tables Vol C 4.2.6.8 and 6.1.1.4'
P 0.2955 0.4335 6.4345 1.9067 4.1791 27.1570 1.7800 0.5260 1.4908 68.1645 1.1149 'International Tables Vol C 4.2.6.8 and 6.1.1.4'

loop_
_geom_angle_atom_site_label_1
_geom_angle_site_symmetry_1
_geom_angle_atom_site_label_2
_geom_angle_site_symmetry_2
_geom_angle_atom_site_label_3
_geom_angle_site_symmetry_3
_geom_angle
_geom_angle_publ_flag
H41 . C4 . H42 . 108.4 no
H41 . C4 . C5 . 111.1 no
H42 . C4 . C5 . 110.8 no
H41 . C4 . P3 . 110.0 no
H42 . C4 . P3 . 110.1 no
C5 . C4 . P3 . 106.4(5) yes
C4 . C5 . H51 . 108.7 no
C4 . C5 . H52 . 108.7 no
H51 . C5 . H52 . 107.8 no
C4 . C5 . P41 . 111.9(6) yes
H51 . C5 . P41 . 109.9 no
H52 . C5 . P41 . 109.7 no
H61 . C6 . H62 . 109.5 no
H61 . C6 . H63 . 109.7 no
H62 . C6 . H63 . 109.5 no
H61 . C6 . P3 . 109.4 no
H62 . C6 . P3 . 109.3 no
H63 . C6 . P3 . 109.4 no
H71 . C7 . H72 . 109.6 no
H71 . C7 . H73 . 109.2 no
H72 . C7 . H73 . 110.0 no
H71 . C7 . P3 . 109.2 no
H72 . C7 . P3 . 109.6 no
H73 . C7 . P3 . 109.3 no
C9 . C8 . C13 . 113.4(5) yes
C9 . C8 . Al4 . 119.5(4) yes
C13 . C8 . Al4 . 127.1(4) yes
C8 . C9 . C10 . 124.8(5) yes
C8 . C9 . F17 . 119.0(5) yes
C10 . C9 . F17 . 116.2(5) yes
C9 . C10 . C11 . 119.3(6) yes
C9 . C10 . F18 . 121.8(6) yes
C11 . C10 . F18 . 118.9(6) yes
C10 . C11 . C12 . 118.8(6) yes
C10 . C11 . F21 . 120.4(6) yes
C12 . C11 . F21 . 120.8(6) yes
C11 . C12 . C13 . 119.0(5) yes
C11 . C12 . F20 . 119.4(5) yes
C13 . C12 . F20 . 121.5(6) yes
C8 . C13 . C12 . 124.6(5) yes
C8 . C13 . F19 . 118.9(5) yes
C12 . C13 . F19 . 116.4(5) yes
C23 . C22 . C27 . 114.6(5) yes
C23 . C22 . Al4 . 122.0(4) yes
C27 . C22 . Al4 . 123.4(4) yes
C22 . C23 . C24 . 122.7(6) yes
C22 . C23 . F28 . 118.5(5) yes
C24 . C23 . F28 . 118.7(6) yes
C23 . C24 . C25 . 120.7(6) yes
C23 . C24 . F29 . 120.0(6) yes
C25 . C24 . F29 . 119.3(5) yes
C24 . C25 . C26 . 118.8(5) yes
C24 . C25 . F32 . 120.9(5) yes
C26 . C25 . F32 . 120.3(5) yes
C25 . C26 . C27 . 119.3(5) yes
C25 . C26 . F31 . 118.6(5) yes
C27 . C26 . F31 . 122.0(5) yes
C22 . C27 . C26 . 123.8(5) yes
C22 . C27 . F30 . 119.9(5) yes
C26 . C27 . F30 . 116.3(5) yes
C34 . C33 . C38 . 113.3(5) yes
C34 . C33 . Al4 . 126.0(4) yes
C38 . C33 . Al4 . 119.9(4) yes
C33 . C34 . C35 . 124.5(6) yes
C33 . C34 . F39 . 119.5(5) yes
C35 . C34 . F39 . 116.0(6) yes
C34 . C35 . C36 . 119.4(6) yes
C34 . C35 . F40 . 121.7(6) yes
C36 . C35 . F40 . 118.9(6) yes
C35 . C36 . C37 . 119.4(6) yes
C35 . C36 . F43 . 120.1(6) yes
C37 . C36 . F43 . 120.5(6) yes
C36 . C37 . C38 . 118.3(6) yes
C36 . C37 . F42 . 119.9(6) yes
C38 . C37 . F42 . 121.8(6) yes
C37 . C38 . C33 . 125.1(6) yes
C37 . C38 . F41 . 115.9(5) yes
C33 . C38 . F41 . 119.0(5) yes
H451 . C45 . H452 . 108.3 no
H451 . C45 . C46 . 111.4 no
H452 . C45 . C46 . 111.2 no
H451 . C45 . P1 . 110.3 no
H452 . C45 . P1 . 110.5 no
C46 . C45 . P1 . 105.1(6) yes
C45 . C46 . H461 . 110.6 no
C45 . C46 . H462 . 110.2 no
H461 . C46 . H462 . 107.4 no
C45 . C46 . P2 . 109.2(5) yes
H461 . C46 . P2 . 109.9 no
H462 . C46 . P2 . 109.5 no
H471 . C47 . H472 . 109.7 no
H471 . C47 . H473 . 108.8 no
H472 . C47 . H473 . 109.6 no
H471 . C47 . P1 . 109.3 no
H472 . C47 . P1 . 110.0 no
H473 . C47 . P1 . 109.4 no
H481 . C48 . H482 . 109.5 no
H481 . C48 . H483 . 109.2 no
H482 . C48 . H483 . 109.2 no
H481 . C48 . P1 . 109.8 no
H482 . C48 . P1 . 109.8 no
H483 . C48 . P1 . 109.5 no
C50 . C49 . C54 . 114.1(5) yes
C50 . C49 . Al3 . 124.3(4) yes
C54 . C49 . Al3 . 121.5(4) yes
C49 . C50 . C51 . 124.2(5) yes
C49 . C50 . F58 . 121.1(5) yes
C51 . C50 . F58 . 114.7(5) yes
C50 . C51 . C52 . 119.2(6) yes
C50 . C51 . F59 . 122.0(5) yes
C52 . C51 . F59 . 118.7(5) yes
C51 . C52 . C53 . 119.5(6) yes
C51 . C52 . F62 . 120.0(6) yes
C53 . C52 . F62 . 120.5(6) yes
C52 . C53 . C54 . 119.2(6) yes
C52 . C53 . F61 . 120.0(6) yes
C54 . C53 . F61 . 120.7(6) yes
C53 . C54 . C49 . 123.7(6) yes
C53 . C54 . F60 . 117.9(5) yes
C49 . C54 . F60 . 118.5(5) yes
C64 . C63 . C68 . 113.4(5) yes
C64 . C63 . Al3 . 127.4(4) yes
C68 . C63 . Al3 . 119.2(4) yes
C63 . C64 . C65 . 124.4(5) yes
C63 . C64 . F69 . 119.0(5) yes
C65 . C64 . F69 . 116.6(5) yes
C64 . C65 . C66 . 119.0(5) yes
C64 . C65 . F70 . 121.9(6) yes
C66 . C65 . F70 . 119.1(5) yes
C65 . C66 . C67 . 119.6(5) yes
C65 . C66 . F73 . 120.4(5) yes
C67 . C66 . F73 . 120.0(6) yes
C66 . C67 . C68 . 118.5(5) yes
C66 . C67 . F72 . 119.7(5) yes
C68 . C67 . F72 . 121.9(5) yes
C67 . C68 . C63 . 125.1(5) yes
C67 . C68 . F71 . 115.7(5) yes
C63 . C68 . F71 . 119.2(5) yes
C75 . C74 . C79 . 113.8(5) yes
C75 . C74 . Al3 . 127.1(4) yes
C79 . C74 . Al3 . 119.0(4) yes
C74 . C75 . C76 . 124.0(6) yes
C74 . C75 . F80 . 119.7(5) yes
C76 . C75 . F80 . 116.3(5) yes
C75 . C76 . C77 . 119.2(6) yes
C75 . C76 . F81 . 120.9(6) yes
C77 . C76 . F81 . 119.9(5) yes
C76 . C77 . C78 . 120.3(5) yes
C76 . C77 . F84 . 120.0(6) yes
C78 . C77 . F84 . 119.7(6) yes
C77 . C78 . C79 . 117.8(6) yes
C77 . C78 . F83 . 119.9(5) yes
C79 . C78 . F83 . 122.3(6) yes
C74 . C79 . C78 . 124.8(5) yes
C74 . C79 . F82 . 118.7(5) yes
C78 . C79 . F82 . 116.5(5) yes
C86 . C85 . C90 . 113.3(5) yes
C86 . C85 . Al1 . 126.7(4) yes
C90 . C85 . Al1 . 120.0(4) yes
C85 . C86 . C87 . 125.5(6) yes
C85 . C86 . F94 . 118.8(5) yes
C87 . C86 . F94 . 115.7(5) yes
C86 . C87 . C88 . 118.5(5) yes
C86 . C87 . F95 . 122.3(6) yes
C88 . C87 . F95 . 119.2(6) yes
C87 . C88 . C89 . 119.3(6) yes
C87 . C88 . F98 . 120.0(6) yes
C89 . C88 . F98 . 120.7(6) yes
C88 . C89 . C90 . 119.7(6) yes
C88 . C89 . F97 . 120.0(6) yes
C90 . C89 . F97 . 120.3(6) yes
C89 . C90 . C85 . 123.6(6) yes
C89 . C90 . F96 . 117.7(5) yes
C85 . C90 . F96 . 118.7(5) yes
C100 . C99 . C104 . 113.8(5) yes
C100 . C99 . Al1 . 126.2(4) yes
C104 . C99 . Al1 . 119.9(4) yes
C99 . C100 . C101 . 122.8(6) yes
C99 . C100 . F105 . 119.7(5) yes
C101 . C100 . F105 . 117.4(6) yes
C100 . C101 . C102 . 119.1(6) yes
C100 . C101 . F106 . 120.8(7) yes
C102 . C101 . F106 . 120.0(6) yes
C101 . C102 . C103 . 120.3(6) yes
C101 . C102 . F109 . 118.6(7) yes
C103 . C102 . F109 . 121.1(6) yes
C102 . C103 . C104 . 118.4(6) yes
C102 . C103 . F108 . 117.8(6) yes
C104 . C103 . F108 . 123.7(7) yes
C99 . C104 . C103 . 125.5(6) yes
C99 . C104 . F107 . 118.4(5) yes
C103 . C104 . F107 . 116.2(5) yes
C111 . C110 . C115 . 112.8(5) yes
C111 . C110 . Al1 . 127.0(4) yes
C115 . C110 . Al1 . 119.5(4) yes
C110 . C111 . C112 . 123.9(5) yes
C110 . C111 . F116 . 119.5(5) yes
C112 . C111 . F116 . 116.6(5) yes
C111 . C112 . C113 . 120.3(6) yes
C111 . C112 . F117 . 121.0(5) yes
C113 . C112 . F117 . 118.7(5) yes
C112 . C113 . C114 . 118.7(6) yes
C112 . C113 . F120 . 120.9(6) yes
C114 . C113 . F120 . 120.4(6) yes
C113 . C114 . C115 . 119.0(6) yes
C113 . C114 . F119 . 119.9(6) yes
C115 . C114 . F119 . 121.1(6) yes
C110 . C115 . C114 . 125.3(6) yes
C110 . C115 . F118 . 118.3(5) yes
C114 . C115 . F118 . 116.4(5) yes
H121 . C123 . H122 . 108.8 no
H121 . C123 . C124 . 110.8 no
H122 . C123 . C124 . 110.0 no
H121 . C123 . P5 . 112.0 no
H122 . C123 . P5 . 111.4 no
C124 . C123 . P5 . 103.7(6) yes
C123 . C124 . H1213 . 109.8 no
C123 . C124 . H1214 . 109.0 no
H1213 . C124 . H1214 . 107.2 no
C123 . C124 . P6 . 113.1(6) yes
H1213 . C124 . P6 . 108.8 no
H1214 . C124 . P6 . 108.8 no
H123 . C125 . H124 . 108.9 no
H123 . C125 . H125 . 109.2 no
H124 . C125 . H125 . 109.4 no
H123 . C125 . P5 . 109.6 no
H124 . C125 . P5 . 109.7 no
H125 . C125 . P5 . 109.9 no
H126 . C126 . H127 . 109.6 no
H126 . C126 . H128 . 109.3 no
H127 . C126 . H128 . 109.7 no
H126 . C126 . P5 . 109.2 no
H127 . C126 . P5 . 109.6 no
H128 . C126 . P5 . 109.4 no
H129 . C128 . H1210 . 109.0 no
H129 . C128 . C129 . 111.2 no
H1210 . C128 . C129 . 110.9 no
H129 . C128 . P8 . 110.1 no
H1210 . C128 . P8 . 110.1 no
C129 . C128 . P8 . 105.5(6) yes
C128 . C129 . H1211 . 108.5 no
C128 . C129 . H1212 . 109.7 no
H1211 . C129 . H1212 . 107.1 no
C128 . C129 . P71 . 112.4(5) yes
H1211 . C129 . P71 . 109.2 no
H1212 . C129 . P71 . 109.8 no
H134 . C130 . H135 . 109.9 no
H134 . C130 . H136 . 108.9 no
H135 . C130 . H136 . 109.5 no
H134 . C130 . P8 . 109.4 no
H135 . C130 . P8 . 109.8 no
H136 . C130 . P8 . 109.4 no
H131 . C131 . H132 . 108.4 no
H131 . C131 . H133 . 108.1 no
H132 . C131 . H133 . 111.0 no
H131 . C131 . P8 . 108.7 no
H132 . C131 . P8 . 110.4 no
H133 . C131 . P8 . 110.2 no
C137 . C136 . C141 . 124.1(6) yes
C137 . C136 . F142 . 120.0(5) yes
C141 . C136 . F142 . 115.9(5) yes
C136 . C137 . C138 . 113.9(5) yes
C136 . C137 . Al2 . 121.2(4) yes
C138 . C137 . Al2 . 124.7(5) yes
C137 . C138 . C139 . 124.1(6) yes
C137 . C138 . F143 . 118.5(5) yes
C139 . C138 . F143 . 117.3(6) yes
C138 . C139 . C140 . 119.2(6) yes
C138 . C139 . F146 . 120.6(6) yes
C140 . C139 . F146 . 120.1(6) yes
C139 . C140 . C141 . 119.8(6) yes
C139 . C140 . F144 . 120.0(6) yes
C141 . C140 . F144 . 120.2(6) yes
C136 . C141 . C140 . 118.9(6) yes
C136 . C141 . F145 . 121.2(5) yes
C140 . C141 . F145 . 120.0(5) yes
C148 . C147 . C152 . 118.1(6) yes
C148 . C147 . F153 . 119.7(6) yes
C152 . C147 . F153 . 122.2(6) yes
C147 . C148 . C149 . 120.0(6) yes
C147 . C148 . F154 . 120.3(6) yes
C149 . C148 . F154 . 119.7(6) yes
C148 . C149 . C150 . 119.6(6) yes
C148 . C149 . F157 . 119.6(6) yes
C150 . C149 . F157 . 120.8(6) yes
C149 . C150 . C151 . 123.6(6) yes
C149 . C150 . F155 . 116.6(5) yes
C151 . C150 . F155 . 119.8(6) yes
C150 . C151 . C152 . 114.1(6) yes
C150 . C151 . Al2 . 125.8(5) yes
C152 . C151 . Al2 . 120.0(4) yes
C147 . C152 . C151 . 124.5(5) yes
C147 . C152 . F156 . 116.3(5) yes
C151 . C152 . F156 . 119.2(5) yes
C159 . C158 . C163 . 119.6(7) yes
C159 . C158 . F164 . 120.0(7) yes
C163 . C158 . F164 . 120.4(8) yes
C158 . C159 . C160 . 120.6(7) yes
C158 . C159 . F165 . 119.7(8) yes
C160 . C159 . F165 . 119.7(8) yes
C159 . C160 . C161 . 117.8(7) yes
C159 . C160 . F168 . 119.7(7) yes
C161 . C160 . F168 . 122.5(7) yes
C160 . C161 . C162 . 124.9(7) yes
C160 . C161 . F166 . 116.3(6) yes
C162 . C161 . F166 . 118.9(6) yes
C161 . C162 . C163 . 114.6(6) yes
C161 . C162 . Al2 . 120.1(5) yes
C163 . C162 . Al2 . 125.2(5) yes
C162 . C163 . C158 . 122.4(7) yes
C162 . C163 . F167 . 119.5(6) yes
C158 . C163 . F167 . 118.0(6) yes
H171 . C171 . H1172 . 109.1 no
H171 . C171 . H1173 . 109.5 no
H1172 . C171 . H1173 . 109.7 no
H171 . C171 . P41 . 109.3 no
H1172 . C171 . P41 . 109.5 no
H1173 . C171 . P41 . 109.7 no
H171 . C171 . P42 . 125.7 no
H1172 . C171 . P42 . 113.8 no
H1173 . C171 . P42 . 85.7 no
P41 . C171 . P42 . 24.8(2) yes
H172 . C172 . C173 . 120.3 no
H172 . C172 . C177 . 119.9 no
C173 . C172 . C177 . 119.8(8) yes
C172 . C173 . H173 . 119.7 no
C172 . C173 . C174 . 120.5(8) yes
H173 . C173 . C174 . 119.8 no
C173 . C174 . H1174 . 120.8 no
C173 . C174 . C175 . 119.4(8) yes
H1174 . C174 . C175 . 119.8 no
C174 . C175 . H1175 . 120.5 no
C174 . C175 . C176 . 119.6(7) yes
H1175 . C175 . C176 . 119.9 no
C175 . C176 . H1176 . 119.8 no
C175 . C176 . C177 . 121.3(8) yes
H1176 . C176 . C177 . 118.9 no
C172 . C177 . C176 . 119.3(8) yes
C172 . C177 . H1177 . 120.4 no
C176 . C177 . H1177 . 120.2 no
H174 . C178 . H175 . 109.8 no
H174 . C178 . H176 . 109.3 no
H175 . C178 . H176 . 109.6 no
H174 . C178 . P2 . 109.4 no
H175 . C178 . P2 . 109.5 no
H176 . C178 . P2 . 109.3 no
H177 . C179 . H178 . 109.8 no
H177 . C179 . H179 . 109.3 no
H178 . C179 . H179 . 109.6 no
H177 . C179 . P6 . 109.5 no
H178 . C179 . P6 . 109.5 no
H179 . C179 . P6 . 109.1 no
H180 . C180 . C181 . 120.2 no
H180 . C180 . C185 . 119.4 no
C181 . C180 . C185 . 120.3(9) yes
C180 . C181 . H1181 . 118.9 no
C180 . C181 . C182 . 121.9(10) yes
H1181 . C181 . C182 . 119.2 no
C181 . C182 . H1182 . 120.5 no
C181 . C182 . C183 . 118.7(10) yes
H1182 . C182 . C183 . 120.8 no
C182 . C183 . H1183 . 119.3 no
C182 . C183 . C184 . 120.5(10) yes
H1183 . C183 . C184 . 120.2 no
C183 . C184 . H1184 . 118.9 no
C183 . C184 . C185 . 120.6(10) yes
H1184 . C184 . C185 . 120.5 no
C180 . C185 . C184 . 117.9(10) yes
C180 . C185 . H1185 . 122.2 no
C184 . C185 . H1185 . 119.9 no
H187 . C186 . H188 . 109.8 no
H187 . C186 . H189 . 109.4 no
H188 . C186 . H189 . 109.8 no
H187 . C186 . P71 . 109.1 no
H188 . C186 . P71 . 109.4 no
H189 . C186 . P71 . 109.4 no
H187 . C186 . P72 . 120.8 no
H188 . C186 . P72 . 119.5 no
H189 . C186 . P72 . 83.4 no
P71 . C186 . P72 . 26.0(2) yes
H1810 . C187 . H1811 . 109.1 no
H1810 . C187 . H1812 . 109.3 no
H1811 . C187 . H1812 . 109.2 no
H1810 . C187 . P71 . 110.0 no
H1811 . C187 . P71 . 109.6 no
H1812 . C187 . P71 . 109.6 no
H1810 . C187 . P72 . 84.6 no
H1811 . C187 . P72 . 131.3 no
H1812 . C187 . P72 . 109.4 no
P71 . C187 . P72 . 27.9(2) yes
H181 . C188 . H182 . 109.2 no
H181 . C188 . H183 . 109.5 no
H182 . C188 . H183 . 109.6 no
H181 . C188 . P2 . 109.4 no
H182 . C188 . P2 . 109.5 no
H183 . C188 . P2 . 109.7 no
H184 . C189 . H185 . 110.5 no
H184 . C189 . H186 . 110.4 no
H185 . C189 . H186 . 108.5 no
H184 . C189 . P41 . 110.1 no
H185 . C189 . P41 . 108.8 no
H186 . C189 . P41 . 108.5 no
H184 . C189 . P42 . 83.6 no
H185 . C189 . P42 . 125.0 no
H186 . C189 . P42 . 115.5 no
P41 . C189 . P42 . 26.9(3) yes
H191 . C190 . H192 . 109.7 no
H191 . C190 . H193 . 110.2 no
H192 . C190 . H193 . 108.9 no
H191 . C190 . P6 . 109.6 no
H192 . C190 . P6 . 109.0 no
H193 . C190 . P6 . 109.4 no
C110 . Al1 . C85 . 114.2(2) yes
C110 . Al1 . C99 . 113.8(2) yes
C85 . Al1 . C99 . 113.3(2) yes
C110 . Al1 . N2 . 100.3(2) yes
C85 . Al1 . N2 . 105.9(2) yes
C99 . Al1 . N2 . 108.0(2) yes
C151 . Al2 . C162 . 113.6(3) yes
C151 . Al2 . C137 . 111.3(2) yes
C162 . Al2 . C137 . 114.6(2) yes
C151 . Al2 . N4 . 102.4(2) yes
C162 . Al2 . N4 . 105.8(2) yes
C137 . Al2 . N4 . 108.2(2) yes
C49 . Al3 . C74 . 114.1(2) yes
C49 . Al3 . C63 . 113.7(2) yes
C74 . Al3 . C63 . 111.4(2) yes
C49 . Al3 . N6 . 105.5(2) yes
C74 . Al3 . N6 . 102.8(2) yes
C63 . Al3 . N6 . 108.4(2) yes
C33 . Al4 . C22 . 115.7(2) yes
C33 . Al4 . C8 . 113.4(2) yes
C22 . Al4 . C8 . 116.5(2) yes
C33 . Al4 . N8 . 100.0(2) yes
C22 . Al4 . N8 . 104.8(2) yes
C8 . Al4 . N8 . 103.6(2) yes
N1 . Cr1 . N3 . 88.77(19) yes
N1 . Cr1 . P1 . 90.35(14) yes
N3 . Cr1 . P1 . 91.09(14) yes
N1 . Cr1 . P2 . 91.08(14) yes
N3 . Cr1 . P2 . 176.06(15) yes
P1 . Cr1 . P2 . 84.97(7) yes
N1 . Cr1 . P3 . 91.80(14) yes
N3 . Cr1 . P3 . 91.06(14) yes
P1 . Cr1 . P3 . 176.98(7) yes
P2 . Cr1 . P3 . 92.87(7) yes
N1 . Cr1 . P41 . 172.25(15) yes
N3 . Cr1 . P41 . 88.86(14) yes
P1 . Cr1 . P41 . 97.07(8) yes
P2 . Cr1 . P41 . 91.79(7) yes
P3 . Cr1 . P41 . 80.86(8) yes
N1 . Cr1 . P42 . 168.0(2) yes
N3 . Cr1 . P42 . 90.48(19) yes
P1 . Cr1 . P42 . 77.66(16) yes
P2 . Cr1 . P42 . 88.85(14) yes
P3 . Cr1 . P42 . 100.21(16) yes
P41 . Cr1 . P42 . 19.45(14) yes
N5 . Cr2 . N7 . 89.61(19) yes
N5 . Cr2 . P5 . 91.44(15) yes
N7 . Cr2 . P5 . 88.29(14) yes
N5 . Cr2 . P6 . 89.20(14) yes
N7 . Cr2 . P6 . 173.36(16) yes
P5 . Cr2 . P6 . 85.21(8) yes
N5 . Cr2 . P8 . 89.50(15) yes
N7 . Cr2 . P8 . 91.83(14) yes
P5 . Cr2 . P8 . 179.05(7) yes
P6 . Cr2 . P8 . 94.70(9) yes
N5 . Cr2 . P71 . 169.73(16) yes
N7 . Cr2 . P71 . 89.32(15) yes
P5 . Cr2 . P71 . 98.74(8) yes
P6 . Cr2 . P71 . 93.00(7) yes
P8 . Cr2 . P71 . 80.32(8) yes
N5 . Cr2 . P72 . 169.9(2) yes
N7 . Cr2 . P72 . 88.85(19) yes
P5 . Cr2 . P72 . 78.55(16) yes
P6 . Cr2 . P72 . 91.17(15) yes
P8 . Cr2 . P72 . 100.51(17) yes
P71 . Cr2 . P72 . 20.19(14) yes
Cr1 . N1 . N2 . 175.6(4) yes
Al1 . N2 . N1 . 172.0(4) yes
Cr1 . N3 . N4 . 176.0(4) yes
Al2 . N4 . N3 . 170.6(4) yes
Cr2 . N5 . N6 . 175.7(4) yes
Al3 . N6 . N5 . 169.6(4) yes
Cr2 . N7 . N8 . 176.1(4) yes
Al4 . N8 . N7 . 173.3(4) yes
C45 . P1 . C48 . 106.2(4) yes
C45 . P1 . C47 . 102.2(4) yes
C48 . P1 . C47 . 102.9(3) yes
C45 . P1 . Cr1 . 112.6(3) yes
C48 . P1 . Cr1 . 112.7(2) yes
C47 . P1 . Cr1 . 118.8(2) yes
C46 . P2 . C178 . 99.7(4) yes
C46 . P2 . C188 . 98.1(5) yes
C178 . P2 . C188 . 105.7(4) yes
C46 . P2 . Cr1 . 106.2(3) yes
C178 . P2 . Cr1 . 114.5(2) yes
C188 . P2 . Cr1 . 127.7(3) yes
C7 . P3 . C4 . 102.4(4) yes
C7 . P3 . C6 . 101.4(4) yes
C4 . P3 . C6 . 105.2(3) yes
C7 . P3 . Cr1 . 119.4(3) yes
C4 . P3 . Cr1 . 113.4(2) yes
C6 . P3 . Cr1 . 113.3(2) yes
C5 . P41 . C171 . 104.9(4) yes
C5 . P41 . C189 . 99.0(5) yes
C171 . P41 . C189 . 100.6(4) yes
C5 . P41 . Cr1 . 108.2(3) yes
C171 . P41 . Cr1 . 113.8(2) yes
C189 . P41 . Cr1 . 127.5(4) yes
C171 . P42 . Cr1 . 112.1(3) yes
C171 . P42 . C189 . 99.5(5) yes
Cr1 . P42 . C189 . 140.4(5) yes
C126 . P5 . C125 . 102.9(4) yes
C126 . P5 . C123 . 102.9(4) yes
C125 . P5 . C123 . 105.0(4) yes
C126 . P5 . Cr2 . 118.1(2) yes
C125 . P5 . Cr2 . 112.6(2) yes
C123 . P5 . Cr2 . 113.8(3) yes
C124 . P6 . C179 . 100.7(5) yes
C124 . P6 . Cr2 . 103.8(4) yes
C179 . P6 . Cr2 . 114.4(2) yes
C124 . P6 . C190 . 99.3(8) yes
C179 . P6 . C190 . 105.8(5) yes
Cr2 . P6 . C190 . 128.1(5) yes
C128 . P8 . C130 . 105.6(4) yes
C128 . P8 . C131 . 104.1(4) yes
C130 . P8 . C131 . 101.3(5) yes
C128 . P8 . Cr2 . 113.2(2) yes
C130 . P8 . Cr2 . 111.7(2) yes
C131 . P8 . Cr2 . 119.5(4) yes
C129 . P71 . C186 . 102.6(4) yes
C129 . P71 . C187 . 100.2(5) yes
C186 . P71 . C187 . 102.1(4) yes
C129 . P71 . Cr2 . 108.2(3) yes
C186 . P71 . Cr2 . 115.1(2) yes
C187 . P71 . Cr2 . 125.6(3) yes
C186 . P72 . Cr2 . 111.2(3) yes
C186 . P72 . C187 . 103.4(4) yes
Cr2 . P72 . C187 . 135.3(5) yes

loop_
_geom_bond_atom_site_label_1
_geom_bond_site_symmetry_1
_geom_bond_atom_site_label_2
_geom_bond_site_symmetry_2
_geom_bond_distance
_geom_bond_publ_flag
C4 . H41 . 0.992 no
C4 . H42 . 0.991 no
C4 . C5 . 1.573(13) yes
C4 . P3 . 1.824(7) yes
C5 . H51 . 0.990 no
C5 . H52 . 0.991 no
C5 . P41 . 1.828(11) yes
C6 . H61 . 0.979 no
C6 . H62 . 0.981 no
C6 . H63 . 0.979 no
C6 . P3 . 1.804(7) yes
C7 . H71 . 0.984 no
C7 . H72 . 0.974 no
C7 . H73 . 0.980 no
C7 . P3 . 1.828(8) yes
C8 . C9 . 1.376(8) yes
C8 . C13 . 1.377(8) yes
C8 . Al4 . 1.986(6) yes
C9 . C10 . 1.365(9) yes
C9 . F17 . 1.368(7) yes
C10 . C11 . 1.376(9) yes
C10 . F18 . 1.362(8) yes
C11 . C12 . 1.379(9) yes
C11 . F21 . 1.341(7) yes
C12 . C13 . 1.371(8) yes
C12 . F20 . 1.345(7) yes
C13 . F19 . 1.356(6) yes
C22 . C23 . 1.369(9) yes
C22 . C27 . 1.378(8) yes
C22 . Al4 . 1.987(6) yes
C23 . C24 . 1.381(9) yes
C23 . F28 . 1.344(7) yes
C24 . C25 . 1.356(9) yes
C24 . F29 . 1.355(7) yes
C25 . C26 . 1.363(9) yes
C25 . F32 . 1.348(6) yes
C26 . C27 . 1.378(8) yes
C26 . F31 . 1.352(7) yes
C27 . F30 . 1.365(7) yes
C33 . C34 . 1.381(8) yes
C33 . C38 . 1.372(8) yes
C33 . Al4 . 1.995(6) yes
C34 . C35 . 1.370(9) yes
C34 . F39 . 1.363(7) yes
C35 . C36 . 1.373(9) yes
C35 . F40 . 1.351(7) yes
C36 . C37 . 1.371(10) yes
C36 . F43 . 1.343(7) yes
C37 . C38 . 1.387(9) yes
C37 . F42 . 1.329(7) yes
C38 . F41 . 1.354(7) yes
C45 . H451 . 0.996 no
C45 . H452 . 0.992 no
C45 . C46 . 1.697(16) yes
C45 . P1 . 1.832(8) yes
C46 . H461 . 0.992 no
C46 . H462 . 1.000 no
C46 . P2 . 1.950(10) yes
C47 . H471 . 0.984 no
C47 . H472 . 0.973 no
C47 . H473 . 0.985 no
C47 . P1 . 1.811(7) yes
C48 . H481 . 0.980 no
C48 . H482 . 0.980 no
C48 . H483 . 0.984 no
C48 . P1 . 1.813(7) yes
C49 . C50 . 1.376(8) yes
C49 . C54 . 1.376(8) yes
C49 . Al3 . 1.996(6) yes
C50 . C51 . 1.388(8) yes
C50 . F58 . 1.351(7) yes
C51 . C52 . 1.363(9) yes
C51 . F59 . 1.355(7) yes
C52 . C53 . 1.366(10) yes
C52 . F62 . 1.342(7) yes
C53 . C54 . 1.396(9) yes
C53 . F61 . 1.342(7) yes
C54 . F60 . 1.351(7) yes
C63 . C64 . 1.378(8) yes
C63 . C68 . 1.373(7) yes
C63 . Al3 . 1.986(5) yes
C64 . C65 . 1.371(9) yes
C64 . F69 . 1.355(7) yes
C65 . C66 . 1.380(9) yes
C65 . F70 . 1.352(7) yes
C66 . C67 . 1.360(9) yes
C66 . F73 . 1.346(7) yes
C67 . C68 . 1.379(8) yes
C67 . F72 . 1.352(6) yes
C68 . F71 . 1.366(6) yes
C74 . C75 . 1.376(8) yes
C74 . C79 . 1.392(8) yes
C74 . Al3 . 1.988(5) yes
C75 . C76 . 1.366(8) yes
C75 . F80 . 1.372(7) yes
C76 . C77 . 1.370(10) yes
C76 . F81 . 1.349(7) yes
C77 . C78 . 1.378(9) yes
C77 . F84 . 1.341(7) yes
C78 . C79 . 1.368(8) yes
C78 . F83 . 1.338(7) yes
C79 . F82 . 1.369(6) yes
C85 . C86 . 1.394(8) yes
C85 . C90 . 1.365(8) yes
C85 . Al1 . 1.991(6) yes
C86 . C87 . 1.351(8) yes
C86 . F94 . 1.372(7) yes
C87 . C88 . 1.368(9) yes
C87 . F95 . 1.349(7) yes
C88 . C89 . 1.372(10) yes
C88 . F98 . 1.343(7) yes
C89 . C90 . 1.375(9) yes
C89 . F97 . 1.344(8) yes
C90 . F96 . 1.356(7) yes
C99 . C100 . 1.389(8) yes
C99 . C104 . 1.374(8) yes
C99 . Al1 . 1.982(6) yes
C100 . C101 . 1.380(9) yes
C100 . F105 . 1.345(7) yes
C101 . C102 . 1.376(10) yes
C101 . F106 . 1.360(8) yes
C102 . C103 . 1.354(10) yes
C102 . F109 . 1.353(7) yes
C103 . C104 . 1.361(8) yes
C103 . F108 . 1.340(7) yes
C104 . F107 . 1.355(7) yes
C110 . C111 . 1.380(8) yes
C110 . C115 . 1.387(8) yes
C110 . Al1 . 1.996(6) yes
C111 . C112 . 1.372(8) yes
C111 . F116 . 1.354(6) yes
C112 . C113 . 1.370(9) yes
C112 . F117 . 1.350(7) yes
C113 . C114 . 1.367(10) yes
C113 . F120 . 1.341(7) yes
C114 . C115 . 1.371(9) yes
C114 . F119 . 1.353(7) yes
C115 . F118 . 1.373(7) yes
C123 . H121 . 0.987 no
C123 . H122 . 0.996 no
C123 . C124 . 1.671(16) yes
C123 . P5 . 1.799(8) yes
C124 . H1213 . 0.992 no
C124 . H1214 . 0.995 no
C124 . P6 . 1.943(13) yes
C125 . H123 . 0.985 no
C125 . H124 . 0.982 no
C125 . H125 . 0.978 no
C125 . P5 . 1.805(7) yes
C126 . H126 . 0.982 no
C126 . H127 . 0.977 no
C126 . H128 . 0.981 no
C126 . P5 . 1.841(7) yes
C128 . H129 . 0.985 no
C128 . H1210 . 0.991 no
C128 . C129 . 1.515(13) yes
C128 . P8 . 1.837(7) yes
C129 . H1211 . 1.004 no
C129 . H1212 . 0.987 no
C129 . P71 . 1.832(10) yes
C130 . H134 . 0.981 no
C130 . H135 . 0.974 no
C130 . H136 . 0.986 no
C130 . P8 . 1.830(9) yes
C131 . H131 . 1.004 no
C131 . H132 . 0.969 no
C131 . H133 . 0.973 no
C131 . P8 . 1.779(8) yes
C136 . C137 . 1.381(8) yes
C136 . C141 . 1.382(8) yes
C136 . F142 . 1.360(7) yes
C137 . C138 . 1.369(9) yes
C137 . Al2 . 1.977(6) yes
C138 . C139 . 1.372(9) yes
C138 . F143 . 1.359(7) yes
C139 . C140 . 1.372(10) yes
C139 . F146 . 1.345(8) yes
C140 . C141 . 1.353(9) yes
C140 . F144 . 1.343(7) yes
C141 . F145 . 1.350(7) yes
C147 . C148 . 1.376(9) yes
C147 . C152 . 1.380(9) yes
C147 . F153 . 1.335(7) yes
C148 . C149 . 1.354(10) yes
C148 . F154 . 1.348(7) yes
C149 . C150 . 1.382(9) yes
C149 . F157 . 1.352(7) yes
C150 . C151 . 1.375(8) yes
C150 . F155 . 1.369(7) yes
C151 . C152 . 1.380(8) yes
C151 . Al2 . 1.995(6) yes
C152 . F156 . 1.362(6) yes
C158 . C159 . 1.366(12) yes
C158 . C163 . 1.374(10) yes
C158 . F164 . 1.357(9) yes
C159 . C160 . 1.368(12) yes
C159 . F165 . 1.354(9) yes
C160 . C161 . 1.365(10) yes
C160 . F168 . 1.348(9) yes
C161 . C162 . 1.379(9) yes
C161 . F166 . 1.362(8) yes
C162 . C163 . 1.386(9) yes
C162 . Al2 . 1.992(6) yes
C163 . F167 . 1.346(8) yes
C171 . H171 . 0.983 no
C171 . H1172 . 0.981 no
C171 . H1173 . 0.977 no
C171 . P41 . 1.803(7) yes
C171 . P42 . 1.938(9) yes
C172 . H172 . 0.947 no
C172 . C173 . 1.364(12) yes
C172 . C177 . 1.386(12) yes
C173 . H173 . 0.950 no
C173 . C174 . 1.377(11) yes
C174 . H1174 . 0.951 no
C174 . C175 . 1.400(12) yes
C175 . H1175 . 0.946 no
C175 . C176 . 1.344(12) yes
C176 . H1176 . 0.953 no
C176 . C177 . 1.378(12) yes
C177 . H1177 . 0.953 no
C178 . H174 . 0.980 no
C178 . H175 . 0.977 no
C178 . H176 . 0.982 no
C178 . P2 . 1.806(6) yes
C179 . H177 . 0.980 no
C179 . H178 . 0.977 no
C179 . H179 . 0.982 no
C179 . P6 . 1.797(7) yes
C180 . H180 . 0.953 no
C180 . C181 . 1.350(14) yes
C180 . C185 . 1.385(16) yes
C181 . H1181 . 0.958 no
C181 . C182 . 1.370(13) yes
C182 . H1182 . 0.944 no
C182 . C183 . 1.348(15) yes
C183 . H1183 . 0.948 no
C183 . C184 . 1.388(16) yes
C184 . H1184 . 0.940 no
C184 . C185 . 1.376(16) yes
C185 . H1185 . 0.945 no
C186 . H187 . 0.981 no
C186 . H188 . 0.976 no
C186 . H189 . 0.980 no
C186 . P71 . 1.796(7) yes
C186 . P72 . 1.908(9) yes
C187 . H1810 . 0.982 no
C187 . H1811 . 0.983 no
C187 . H1812 . 0.980 no
C187 . P71 . 1.792(7) yes
C187 . P72 . 1.640(9) yes
C188 . H181 . 0.982 no
C188 . H182 . 0.981 no
C188 . H183 . 0.978 no
C188 . P2 . 1.775(10) yes
C189 . H184 . 0.962 no
C189 . H185 . 0.985 no
C189 . H186 . 0.987 no
C189 . P41 . 1.793(11) yes
C189 . P42 . 1.680(12) yes
C190 . H191 . 0.971 no
C190 . H192 . 0.986 no
C190 . H193 . 0.980 no
C190 . P6 . 1.716(11) yes
Al1 . N2 . 1.888(5) yes
Al2 . N4 . 1.890(5) yes
Al3 . N6 . 1.880(5) yes
Al4 . N8 . 1.907(5) yes
Cr1 . N1 . 1.786(4) yes
Cr1 . N3 . 1.782(4) yes
Cr1 . P1 . 2.3575(16) yes
Cr1 . P2 . 2.3885(18) yes
Cr1 . P3 . 2.3408(16) yes
Cr1 . P41 . 2.442(2) yes
Cr1 . P42 . 2.360(5) yes
Cr2 . N5 . 1.782(4) yes
Cr2 . N7 . 1.773(5) yes
Cr2 . P5 . 2.3641(18) yes
Cr2 . P6 . 2.3886(19) yes
Cr2 . P8 . 2.3514(19) yes
Cr2 . P71 . 2.401(2) yes
Cr2 . P72 . 2.391(5) yes
N1 . N2 . 1.151(6) yes
N3 . N4 . 1.152(6) yes
N5 . N6 . 1.160(6) yes
N7 . N8 . 1.161(6) yes
